data_4121661
loop_
_publ_author_name
'McKerrall, Steven J.'
'J\/orgensen, Lars'
'Kuttruff, Christian A.'
'Ungeheuer, Felix'
'Baran, Phil S.'

_publ_section_title
;
 Development of a Concise Synthesis of (+)-Ingenol.
;
_journal_issue 15
_journal_name_full 'Journal of the American Chemical Society'
_journal_page_first 5799
_journal_paper_doi 10.1021/ja501881p
_journal_volume 136
_journal_year 2014
_chemical_formula_sum 'C33 H46 N2 O9 Si'
_chemical_formula_weight 642.81
_chemical_name_systematic
; 
 ? 
;
_space_group_IT_number 4
_symmetry_cell_setting monoclinic
_symmetry_space_group_name_Hall 'P 2yb'
_symmetry_space_group_name_H-M 'P 1 21 1'
_atom_sites_solution_hydrogens geom
_atom_sites_solution_primary direct
_atom_sites_solution_secondary difmap
_audit_creation_method SHELXL-97
_cell_angle_alpha 90.00
_cell_angle_beta 91.685(4)
_cell_angle_gamma 90.00
_cell_formula_units_Z 12
_cell_length_a 19.623(3)
_cell_length_b 19.380(2)
_cell_length_c 28.572(4)
_cell_measurement_reflns_used 5018
_cell_measurement_temperature 100(2)
_cell_measurement_theta_max 18.96
_cell_measurement_theta_min 2.34
_cell_volume 10861(3)
_computing_cell_refinement 'Bruker SMART'
_computing_data_collection 'Bruker SMART'
_computing_data_reduction 'Bruker SAINT'
_computing_molecular_graphics 'Bruker SHELXTL'
_computing_publication_material 'Bruker SHELXTL'
_computing_structure_refinement 'SHELXL-97 (Sheldrick, 1997)'
_computing_structure_solution 'SHELXS-97 (Sheldrick, 1990)'
_diffrn_ambient_temperature 100(2)
_diffrn_measured_fraction_theta_full 0.950
_diffrn_measured_fraction_theta_max 0.935
_diffrn_measurement_device_type 'CCD area detector'
_diffrn_measurement_method 'phi and omega scans'
_diffrn_radiation_monochromator graphite
_diffrn_radiation_source 'fine-focus sealed tube'
_diffrn_radiation_type MoK\a
_diffrn_radiation_wavelength 0.71073
_diffrn_reflns_av_R_equivalents 0.0000
_diffrn_reflns_av_sigmaI/netI 0.1079
_diffrn_reflns_limit_h_max 24
_diffrn_reflns_limit_h_min -24
_diffrn_reflns_limit_k_max 24
_diffrn_reflns_limit_k_min -24
_diffrn_reflns_limit_l_max 35
_diffrn_reflns_limit_l_min -35
_diffrn_reflns_number 44596
_diffrn_reflns_theta_full 25.00
_diffrn_reflns_theta_max 26.51
_diffrn_reflns_theta_min 1.48
_exptl_absorpt_coefficient_mu 0.116
_exptl_absorpt_correction_T_max 0.9182
_exptl_absorpt_correction_T_min 0.8909
_exptl_absorpt_correction_type multi-scan
_exptl_absorpt_process_details SADABS
_exptl_crystal_colour colourless
_exptl_crystal_density_diffrn 1.179
_exptl_crystal_density_method 'not measured'
_exptl_crystal_description blade
_exptl_crystal_F_000 4128
_exptl_crystal_size_max 0.24
_exptl_crystal_size_mid 0.10
_exptl_crystal_size_min 0.05
_refine_diff_density_max 1.012
_refine_diff_density_min -0.388
_refine_diff_density_rms 0.100
_refine_ls_abs_structure_details 'Flack H D (1983), Acta Cryst. A39, 876-881'
_refine_ls_abs_structure_Flack -0.03(14)
_refine_ls_extinction_method none
_refine_ls_goodness_of_fit_ref 1.013
_refine_ls_hydrogen_treatment mixed
_refine_ls_matrix_type full
_refine_ls_number_parameters 2498
_refine_ls_number_reflns 44601
_refine_ls_number_restraints 1
_refine_ls_restrained_S_all 1.013
_refine_ls_R_factor_all 0.1112
_refine_ls_R_factor_gt 0.0741
_refine_ls_shift/su_max 0.129
_refine_ls_shift/su_mean 0.004
_refine_ls_structure_factor_coef Fsqd
_refine_ls_weighting_details 'calc w=1/[\s^2^(Fo^2^)+(0.1231P)^2^+0.0000P] where P=(Fo^2^+2Fc^2^)/3'
_refine_ls_weighting_scheme calc
_refine_ls_wR_factor_gt 0.1852
_refine_ls_wR_factor_ref 0.2010
_reflns_number_gt 29157
_reflns_number_total 44601
_reflns_threshold_expression >2sigma(I)
_cod_data_source_file ja501881p_si_004.cif
_cod_data_source_block baran324
_cod_depositor_comments
;
The following automatic conversions were performed:

'_symmetry_cell_setting' value 'Monoclinic' changed to 'monoclinic'
according to
/usr/data/users/saulius/crontab/automatic-downloads/rss-feeds/ACS/lib/dictionaries/cif_core.dic
dictionary named 'cif_core.dic' version 2.4.2 from 2011-04-26.

Automatic conversion script
Id: cif_fix_values 2281 2013-09-26 08:29:07Z andrius 

 Adding full bibliography for 4121658--4121664.cif.
;
_cod_original_cell_volume 10861(2)
_cod_original_sg_symbol_H-M P2(1)
_cod_database_code 4121661

loop_
_symmetry_equiv_pos_as_xyz
'x, y, z'
'-x, y+1/2, -z'

loop_
_atom_site_label
_atom_site_type_symbol
_atom_site_fract_x
_atom_site_fract_y
_atom_site_fract_z
_atom_site_U_iso_or_equiv
_atom_site_adp_type
_atom_site_occupancy
_atom_site_symmetry_multiplicity
_atom_site_calc_flag
_atom_site_refinement_flags
Si1 Si 0.46874(12) 0.70904(11) 0.34932(8) 0.0355(6) Uani 1 1 d .
Si2 Si 0.77411(11) 0.52812(11) 0.28071(8) 0.0358(5) Uani 1 1 d .
Si3 Si 0.28422(12) 0.06841(11) 0.24225(8) 0.0359(5) Uani 1 1 d .
Si4 Si -0.10155(11) 0.45490(13) 0.56919(8) 0.0385(6) Uani 1 1 d .
Si5 Si 0.58869(12) 0.65100(13) 0.07543(9) 0.0441(6) Uani 1 1 d .
Si6 Si 0.02332(14) 0.36131(12) -0.15354(8) 0.0450(6) Uani 1 1 d .
O1 O 0.1223(2) 0.5284(2) 0.02360(17) 0.0302(12) Uani 1 1 d .
H1 H 0.1585 0.5407 0.0359 0.045 Uiso 1 1 calc R
O1A O 0.0116(3) 0.7280(3) 0.61960(19) 0.0405(14) Uani 1 1 d .
O1B O 0.3631(2) 0.5533(2) 0.52460(17) 0.0281(12) Uani 1 1 d .
H1B H 0.3324 0.5253 0.5196 0.042 Uiso 1 1 calc R
O1C O -0.1167(3) 0.1955(3) 0.0611(2) 0.0454(15) Uani 1 1 d .
O1D O 0.2992(3) 0.4007(2) 0.20913(19) 0.0365(13) Uani 1 1 d .
O1E O 0.2559(3) 0.5740(3) 0.05285(19) 0.0345(13) Uani 1 1 d .
O1F O 0.6802(3) 0.4106(3) 0.44329(19) 0.0397(14) Uani 1 1 d .
O1G O 0.0516(3) 0.4015(2) -0.10698(17) 0.0341(13) Uani 1 1 d .
O1H O 0.6084(3) 0.4685(3) 0.5991(2) 0.0518(17) Uani 1 1 d .
O1I O 0.3606(3) 0.3714(3) 0.4308(2) 0.0399(14) Uani 1 1 d .
O1J O 0.2876(2) 0.5387(2) 0.44216(16) 0.0302(12) Uani 1 1 d .
O1K O -0.0213(3) 0.9751(3) 0.7596(2) 0.0439(14) Uani 1 1 d .
O1L O -0.1411(3) 0.1920(3) -0.0141(2) 0.0513(17) Uani 1 1 d .
O1M O 0.0881(3) 0.2934(3) 0.4723(2) 0.0513(16) Uani 1 1 d .
O1N O 0.0540(4) 0.6887(3) 0.8342(2) 0.069(2) Uani 1 1 d .
O1O O 0.1985(3) 0.3089(3) 0.47322(19) 0.0452(15) Uani 1 1 d .
O1P O 0.6297(2) 0.2518(2) 0.33297(16) 0.0257(11) Uani 1 1 d .
H1P H 0.6122 0.2371 0.3567 0.038 Uiso 1 1 calc R
O1Q O 0.1318(2) 0.3326(3) 0.16891(18) 0.0308(12) Uani 1 1 d .
H1Q H 0.1155 0.3444 0.1434 0.046 Uiso 1 1 calc R
O1R O 0.6054(2) 0.3651(2) 0.39069(16) 0.0278(12) Uani 1 1 d .
O1S O -0.0298(2) 0.4903(2) 0.58907(17) 0.0303(12) Uani 1 1 d .
O1T O 0.1718(2) 0.5712(3) 0.65663(18) 0.0339(13) Uani 1 1 d .
H1T H 0.1518 0.5646 0.6810 0.051 Uiso 1 1 calc R
O1U O 0.4485(2) 0.4497(3) 0.17224(16) 0.0314(12) Uani 1 1 d .
O1V O 0.3349(3) 0.3896(3) 0.5024(2) 0.0450(15) Uani 1 1 d .
O1W O 0.5000(4) 0.5509(5) -0.0943(3) 0.082(3) Uani 1 1 d .
O2 O 0.3277(3) 0.5195(3) 0.15945(18) 0.0378(13) Uani 1 1 d .
H2 H 0.3461 0.5037 0.1832 0.057 Uiso 1 1 calc R
O3 O 0.1201(2) 0.2119(2) 0.11432(17) 0.0295(12) Uani 1 1 d .
O4 O 0.4098(2) 0.7112(3) 0.57616(17) 0.0331(12) Uani 1 1 d .
O5 O 0.7322(2) 0.4603(2) 0.29872(18) 0.0336(13) Uani 1 1 d .
O6 O 0.0567(2) 0.6483(2) 0.67044(17) 0.0307(12) Uani 1 1 d .
O7 O 0.0834(3) 0.3687(3) 0.07513(18) 0.0362(13) Uani 1 1 d .
O8 O 0.7993(3) 0.1979(3) 0.30158(18) 0.0355(13) Uani 1 1 d .
O9 O 0.5068(3) 0.4399(3) 0.6212(2) 0.0514(16) Uani 1 1 d .
O10 O 0.4383(2) 0.6719(2) 0.39614(17) 0.0287(12) Uani 1 1 d .
O11 O 0.2304(2) 0.5062(3) 0.55044(19) 0.0368(13) Uani 1 1 d .
O12 O 0.1989(3) 0.1642(3) 0.06861(19) 0.0410(14) Uani 1 1 d .
O13 O 0.1929(2) 0.5464(3) -0.05630(17) 0.0319(13) Uani 1 1 d .
O14 O 0.2467(2) 0.1383(2) 0.22087(16) 0.0283(12) Uani 1 1 d .
O15 O 0.5031(3) 0.3809(3) 0.12181(19) 0.0428(14) Uani 1 1 d .
O16 O 0.5659(3) 0.1474(3) 0.17735(19) 0.0429(14) Uani 1 1 d .
O17 O 0.5185(3) 0.6138(3) 0.09326(18) 0.0350(13) Uani 1 1 d .
O18 O 0.0359(3) 0.7902(3) 0.86257(19) 0.0428(15) Uani 1 1 d .
O19 O 0.4524(3) 0.2794(3) 0.3551(2) 0.0502(16) Uani 1 1 d .
O20 O -0.0509(3) 0.9512(3) 0.68757(19) 0.0446(15) Uani 1 1 d .
O23 O 0.0363(4) 0.1332(3) -0.1208(2) 0.065(2) Uani 1 1 d .
O24 O 0.5317(3) 0.1130(3) 0.2447(2) 0.0509(16) Uani 1 1 d .
O25 O 0.2485(5) 0.7906(4) -0.0427(3) 0.082(3) Uani 1 1 d .
O32 O -0.0197(3) 0.5631(3) 0.3854(2) 0.0554(17) Uani 1 1 d .
O33 O -0.0546(3) 0.4578(3) 0.3866(2) 0.0528(16) Uani 1 1 d .
O43 O 0.4378(3) 0.3862(3) 0.33264(19) 0.0434(14) Uani 1 1 d .
O54 O 0.2672(3) 0.4764(3) -0.0916(2) 0.0569(17) Uani 1 1 d .
O80 O 0.2199(3) 0.6124(3) 0.3998(2) 0.0541(17) Uani 1 1 d .
O97 O 0.1370(4) 0.1054(4) -0.0926(2) 0.0636(19) Uani 1 1 d .
O123 O 0.3571(5) 0.8175(4) -0.0349(3) 0.096(3) Uani 1 1 d .
O128 O 0.5258(4) 0.6581(4) -0.0869(3) 0.088(3) Uani 1 1 d .
N1 N 0.0787(5) 0.1282(3) -0.0886(3) 0.051(2) Uani 1 1 d .
N6 N 0.3769(3) 0.3836(3) 0.4724(2) 0.0338(16) Uani 1 1 d .
N20 N 0.4503(3) 0.3257(3) 0.3243(2) 0.0322(15) Uani 1 1 d .
N21 N -0.0264(3) 0.9379(3) 0.7260(2) 0.0306(15) Uani 1 1 d .
N24 N -0.1024(4) 0.1902(3) 0.0198(3) 0.0415(18) Uani 1 1 d .
N53 N 0.0423(3) 0.7496(3) 0.8301(2) 0.0357(16) Uani 1 1 d .
N67 N 0.5377(3) 0.1558(3) 0.2136(2) 0.0371(16) Uani 1 1 d .
N82 N -0.0110(4) 0.4997(4) 0.3930(3) 0.0427(18) Uani 1 1 d .
N90 N 0.5508(5) 0.4447(4) 0.5917(3) 0.050(2) Uani 1 1 d .
N100 N 0.1387(4) 0.3278(4) 0.4634(2) 0.0411(17) Uani 1 1 d .
N127 N 0.4839(5) 0.6124(7) -0.0867(3) 0.083(3) Uani 1 1 d .
N157 N 0.3110(6) 0.7779(4) -0.0433(3) 0.069(3) Uani 1 1 d .
C1 C 0.0739(4) 0.4169(3) -0.0020(2) 0.0233(16) Uani 1 1 d .
C1H C 0.1983(4) 0.4862(4) 0.5849(3) 0.0302(18) Uani 1 1 d .
C1J C 0.1239(4) 0.5768(4) 0.6191(3) 0.0343(19) Uani 1 1 d .
C1K C 0.0574(4) 0.4801(4) 0.4118(3) 0.0338(19) Uani 1 1 d .
C1L C 0.1890(3) 0.2902(3) 0.1622(2) 0.0205(15) Uani 1 1 d .
C1M C 0.4784(4) 0.3903(4) 0.1593(3) 0.0290(17) Uani 1 1 d .
C1N C 0.6578(4) 0.3725(4) 0.3553(3) 0.0286(17) Uani 1 1 d .
H1N H 0.6955 0.4012 0.3674 0.034 Uiso 1 1 calc R
C1O C 0.6237(4) 0.3923(4) 0.4316(3) 0.0293(18) Uani 1 1 d .
C1P C -0.1425(4) 0.5232(5) 0.5323(3) 0.047(2) Uani 1 1 d .
C1Q C 0.8647(4) 0.5031(5) 0.2739(3) 0.055(3) Uani 1 1 d .
H1QA H 0.8821 0.4833 0.3027 0.083 Uiso 1 1 calc R
H1QB H 0.8909 0.5432 0.2665 0.083 Uiso 1 1 calc R
H1QC H 0.8678 0.4699 0.2492 0.083 Uiso 1 1 calc R
C1R C 0.6998(6) 0.6162(6) 0.0274(5) 0.104(5) Uani 1 1 d .
H1RA H 0.6887 0.6498 0.0036 0.156 Uiso 1 1 calc R
H1RB H 0.7277 0.5807 0.0144 0.156 Uiso 1 1 calc R
H1RC H 0.7243 0.6382 0.0529 0.156 Uiso 1 1 calc R
C1S C 0.3820(5) -0.0263(5) 0.2101(4) 0.070(3) Uani 1 1 d .
H1SA H 0.4034 -0.0103 0.2387 0.104 Uiso 1 1 calc R
H1SB H 0.4160 -0.0342 0.1872 0.104 Uiso 1 1 calc R
H1SC H 0.3581 -0.0686 0.2158 0.104 Uiso 1 1 calc R
C1B C 0.6630(4) 0.7086(5) 0.4651(3) 0.050(2) Uani 1 1 d .
H1BA H 0.7046 0.7056 0.4834 0.075 Uiso 1 1 calc R
H1BB H 0.6476 0.7556 0.4644 0.075 Uiso 1 1 calc R
H1BC H 0.6708 0.6933 0.4337 0.075 Uiso 1 1 calc R
C2 C 0.1419(4) 0.4926(4) -0.0556(3) 0.0311(18) Uani 1 1 d .
H2 H 0.1591 0.4532 -0.0732 0.037 Uiso 1 1 calc R
C3 C 0.0900(4) 0.1786(4) 0.0375(3) 0.0336(19) Uani 1 1 d .
C4 C 0.4603(4) 0.3567(4) 0.2420(3) 0.0296(17) Uani 1 1 d .
H4 H 0.4440 0.4007 0.2484 0.035 Uiso 1 1 calc R
C5 C 0.0251(4) 0.4600(4) -0.0801(3) 0.0331(19) Uani 1 1 d .
H5 H -0.0171 0.4762 -0.0957 0.040 Uiso 1 1 calc R
C7 C 0.4899(4) 0.2403(4) 0.2681(3) 0.0305(18) Uani 1 1 d .
H7 H 0.4934 0.2073 0.2917 0.037 Uiso 1 1 calc R
C8 C 0.3955(4) 0.5559(4) 0.0459(3) 0.038(2) Uani 1 1 d .
H8 H 0.4150 0.5843 0.0237 0.045 Uiso 1 1 calc R
C9 C 0.3822(3) 0.7264(4) 0.4829(3) 0.0270(18) Uani 1 1 d .
H9 H 0.4067 0.7628 0.4705 0.032 Uiso 1 1 calc R
C10 C 0.0852(4) 0.4494(4) 0.6143(2) 0.0290(18) Uani 1 1 d .
H10 H 0.1112 0.4398 0.6434 0.035 Uiso 1 1 calc R
C11 C 0.5326(4) 0.4232(3) 0.5424(2) 0.0285(18) Uani 1 1 d .
C12 C 0.7619(4) 0.3506(4) 0.2272(3) 0.035(2) Uani 1 1 d .
H12 H 0.8029 0.3767 0.2365 0.042 Uiso 1 1 calc R
C13 C 0.0504(3) 0.5918(4) 0.6368(3) 0.0268(17) Uani 1 1 d .
H13 H 0.0203 0.6055 0.6104 0.032 Uiso 1 1 calc R
C14 C 0.5088(4) 0.2249(4) 0.2236(3) 0.036(2) Uani 1 1 d .
C15 C 0.0831(4) 0.6506(4) 0.4986(3) 0.040(2) Uani 1 1 d .
H15L H 0.0550 0.6250 0.4767 0.060 Uiso 1 1 calc R
H15M H 0.1226 0.6675 0.4832 0.060 Uiso 1 1 calc R
H15N H 0.0577 0.6888 0.5105 0.060 Uiso 1 1 calc R
C16 C 0.2590(4) 0.2572(4) 0.2897(2) 0.0282(18) Uani 1 1 d .
H16 H 0.3014 0.2311 0.2867 0.034 Uiso 1 1 calc R
C17 C 0.6248(4) 0.4056(3) 0.3114(2) 0.0250(16) Uani 1 1 d .
H17 H 0.5914 0.3735 0.2975 0.030 Uiso 1 1 calc R
C18 C -0.0934(5) 0.5383(7) 0.4919(4) 0.087(4) Uani 1 1 d .
H18D H -0.0560 0.5660 0.5035 0.131 Uiso 1 1 calc R
H18E H -0.1175 0.5626 0.4673 0.131 Uiso 1 1 calc R
H18F H -0.0763 0.4956 0.4799 0.131 Uiso 1 1 calc R
C19 C 0.0105(4) 0.8442(4) 0.7760(3) 0.035(2) Uani 1 1 d .
H19 H 0.0039 0.8728 0.8017 0.042 Uiso 1 1 calc R
C22 C 0.1680(4) 0.2131(4) 0.1538(2) 0.0278(17) Uani 1 1 d .
H22 H 0.2087 0.1870 0.1456 0.033 Uiso 1 1 calc R
C23 C 0.7082(4) 0.2009(4) 0.2459(3) 0.0351(19) Uani 1 1 d .
H23 H 0.6625 0.2209 0.2472 0.042 Uiso 1 1 calc R
C25 C 0.0423(4) 0.7351(4) 0.7452(3) 0.0291(18) Uani 1 1 d .
H25 H 0.0579 0.6903 0.7502 0.035 Uiso 1 1 calc R
C26 C 0.2882(4) 0.5982(4) 0.0859(3) 0.0306(19) Uani 1 1 d .
C27 C 0.7078(4) 0.3469(4) 0.2628(2) 0.0318(19) Uani 1 1 d .
H27 H 0.6692 0.3220 0.2482 0.038 Uiso 1 1 calc R
C28 C 0.1336(4) 0.4699(4) -0.0053(2) 0.0283(18) Uani 1 1 d .
C29 C 0.3734(4) 0.5143(4) 0.1214(3) 0.0324(19) Uani 1 1 d .
C30 C 0.1548(4) 0.2587(5) 0.3464(3) 0.046(2) Uani 1 1 d .
H30A H 0.1326 0.2875 0.3232 0.069 Uiso 1 1 calc R
H30B H 0.1462 0.2764 0.3770 0.069 Uiso 1 1 calc R
H30C H 0.1374 0.2125 0.3438 0.069 Uiso 1 1 calc R
C31 C 0.4152(3) 0.6595(3) 0.5004(2) 0.0202(16) Uani 1 1 d .
C34 C 0.6269(4) 0.5875(4) 0.4837(3) 0.049(2) Uani 1 1 d .
H34A H 0.6698 0.5792 0.4997 0.073 Uiso 1 1 calc R
H34B H 0.6299 0.5742 0.4515 0.073 Uiso 1 1 calc R
H34C H 0.5919 0.5610 0.4982 0.073 Uiso 1 1 calc R
C35 C 0.1747(4) 0.3564(4) -0.0093(3) 0.0289(17) Uani 1 1 d .
C36 C 0.2737(4) 0.2215(4) 0.3780(3) 0.038(2) Uani 1 1 d .
H36A H 0.2636 0.1731 0.3772 0.057 Uiso 1 1 calc R
H36B H 0.2616 0.2402 0.4077 0.057 Uiso 1 1 calc R
H36C H 0.3216 0.2283 0.3736 0.057 Uiso 1 1 calc R
C37 C 0.6835(4) 0.2973(4) 0.3455(2) 0.0283(18) Uani 1 1 d .
C38 C 0.3674(4) 0.5825(4) 0.0910(3) 0.0320(19) Uani 1 1 d .
C39 C 0.0097(3) 0.4400(4) -0.0311(3) 0.0293(18) Uani 1 1 d .
H39 H -0.0056 0.4826 -0.0161 0.035 Uiso 1 1 calc R
C40 C 0.6095(4) 0.6637(4) 0.4865(3) 0.0317(19) Uani 1 1 d .
C41 C 0.5841(4) 0.4160(4) 0.5115(3) 0.0331(19) Uani 1 1 d .
H41 H 0.6291 0.4257 0.5204 0.040 Uiso 1 1 calc R
C42 C 0.6812(4) 0.4173(4) 0.2773(3) 0.0297(18) Uani 1 1 d .
H42 H 0.6622 0.4408 0.2495 0.036 Uiso 1 1 calc R
C44 C 0.5060(4) 0.2732(4) 0.1883(2) 0.0291(18) Uani 1 1 d .
H44 H 0.5208 0.2624 0.1585 0.035 Uiso 1 1 calc R
C45 C 0.2372(4) 0.2919(3) 0.2060(2) 0.0249(17) Uani 1 1 d .
C46 C 0.3028(3) 0.2681(3) 0.1834(3) 0.0250(17) Uani 1 1 d .
H46 H 0.3386 0.2476 0.2003 0.030 Uiso 1 1 calc R
C47 C 0.1053(4) 0.6039(4) 0.5388(2) 0.0292(18) Uani 1 1 d .
C48 C 0.4776(3) 0.6352(4) 0.4739(2) 0.0250(17) Uani 1 1 d .
H48 H 0.4926 0.5928 0.4897 0.030 Uiso 1 1 calc R
C49 C 0.3898(4) 0.4861(4) 0.0408(3) 0.0295(18) Uani 1 1 d .
C50 C 0.0203(4) 0.1918(4) 0.0463(3) 0.035(2) Uani 1 1 d .
H50 H 0.0074 0.2080 0.0754 0.042 Uiso 1 1 calc R
C51 C 0.4981(4) 0.3821(4) 0.4531(3) 0.0328(19) Uani 1 1 d .
H51 H 0.4859 0.3677 0.4229 0.039 Uiso 1 1 calc R
C52 C 0.4335(4) 0.6664(4) 0.5524(3) 0.0296(18) Uani 1 1 d .
C55 C 0.1094(4) 0.3521(4) -0.0167(3) 0.0331(19) Uani 1 1 d .
H55 H 0.0873 0.3138 -0.0296 0.040 Uiso 1 1 calc R
C56 C 0.1428(4) 0.1849(4) 0.0751(3) 0.0289(18) Uani 1 1 d .
C57 C 0.1369(4) 0.1792(4) 0.1955(3) 0.0280(17) Uani 1 1 d .
H57 H 0.0987 0.2078 0.2053 0.034 Uiso 1 1 calc R
C58 C 0.1842(4) 0.4426(4) 0.4432(3) 0.0323(19) Uani 1 1 d .
H58 H 0.2274 0.4297 0.4542 0.039 Uiso 1 1 calc R
C59 C 0.2673(4) 0.3234(4) 0.3185(3) 0.040(2) Uani 1 1 d .
H59 H 0.3138 0.3308 0.3309 0.048 Uiso 1 1 calc R
C60 C 0.2507(4) 0.3699(4) 0.2230(2) 0.0297(18) Uani 1 1 d .
C61 C 0.2283(4) 0.3012(4) -0.0203(3) 0.041(2) Uani 1 1 d .
H61A H 0.2500 0.2856 0.0083 0.061 Uiso 1 1 calc R
H61B H 0.2619 0.3206 -0.0402 0.061 Uiso 1 1 calc R
H61C H 0.2064 0.2629 -0.0359 0.061 Uiso 1 1 calc R
C62 C 0.3962(4) 0.7556(4) 0.3219(3) 0.041(2) Uani 1 1 d .
C63 C 0.0293(4) 0.7568(4) 0.7000(3) 0.0336(19) Uani 1 1 d .
C64 C -0.0294(5) 0.1801(4) 0.0101(3) 0.041(2) Uani 1 1 d .
C65 C 0.0335(4) 0.7751(4) 0.7813(3) 0.0280(17) Uani 1 1 d .
C66 C 0.1220(4) 0.5097(4) 0.5894(2) 0.0263(18) Uani 1 1 d .
C68 C 0.3671(5) 0.5772(5) -0.0817(3) 0.048(2) Uani 1 1 d .
H68 H 0.3790 0.5329 -0.0911 0.058 Uiso 1 1 calc R
C69 C 0.3174(4) 0.7274(4) 0.4871(2) 0.0248(17) Uani 1 1 d .
C70 C 0.2670(4) 0.7813(4) 0.4744(3) 0.0322(19) Uani 1 1 d .
H70A H 0.2902 0.8213 0.4631 0.048 Uiso 1 1 calc R
H70B H 0.2419 0.7935 0.5015 0.048 Uiso 1 1 calc R
H70C H 0.2362 0.7641 0.4504 0.048 Uiso 1 1 calc R
C71 C 0.1110(4) 0.5254(4) 0.4074(3) 0.0305(18) Uani 1 1 d .
H71 H 0.1044 0.5682 0.3932 0.037 Uiso 1 1 calc R
C72 C 0.0063(4) 0.8251(4) 0.6932(3) 0.0304(18) Uani 1 1 d .
H72 H -0.0036 0.8419 0.6633 0.036 Uiso 1 1 calc R
C73 C 0.2328(4) 0.2583(5) 0.3386(3) 0.043(2) Uani 1 1 d .
C74 C 0.1962(4) 0.4266(4) 0.0109(3) 0.0278(17) Uani 1 1 d .
H74A H 0.2379 0.4432 -0.0026 0.033 Uiso 1 1 calc R
H74B H 0.2016 0.4253 0.0447 0.033 Uiso 1 1 calc R
C75 C 0.8470(4) 0.3289(4) 0.4146(3) 0.0294(17) Uani 1 1 d .
H75A H 0.8286 0.3638 0.4344 0.044 Uiso 1 1 calc R
H75B H 0.8883 0.3455 0.4014 0.044 Uiso 1 1 calc R
H75C H 0.8565 0.2881 0.4326 0.044 Uiso 1 1 calc R
C76 C 0.1733(4) 0.5063(4) 0.4241(2) 0.0268(17) Uani 1 1 d .
C77 C 0.4654(4) 0.3060(4) 0.2777(2) 0.0284(17) Uani 1 1 d .
C78 C -0.0695(4) 0.4229(4) 0.0618(3) 0.042(2) Uani 1 1 d .
H78A H -0.0749 0.3914 0.0878 0.051 Uiso 1 1 calc R
H78B H -0.1041 0.4583 0.0647 0.051 Uiso 1 1 calc R
C79 C 0.7508(4) 0.2297(4) 0.2853(2) 0.0268(17) Uani 1 1 d .
C81 C 0.0299(4) 0.7115(4) 0.6575(3) 0.0327(19) Uani 1 1 d .
C83 C 0.4756(4) 0.6294(4) 0.1312(3) 0.0332(19) Uani 1 1 d .
H83 H 0.4937 0.6706 0.1472 0.040 Uiso 1 1 calc R
C84 C 0.1097(4) 0.1084(4) 0.1834(3) 0.0363(19) Uani 1 1 d .
H84A H 0.0734 0.1124 0.1603 0.054 Uiso 1 1 calc R
H84B H 0.0928 0.0869 0.2110 0.054 Uiso 1 1 calc R
H84C H 0.1457 0.0807 0.1711 0.054 Uiso 1 1 calc R
C85 C 0.7311(3) 0.2752(4) 0.3861(2) 0.0257(17) Uani 1 1 d .
H85A H 0.7134 0.2893 0.4160 0.031 Uiso 1 1 calc R
H85B H 0.7378 0.2256 0.3863 0.031 Uiso 1 1 calc R
C86 C 0.3536(3) 0.6112(3) 0.4945(2) 0.0219(16) Uani 1 1 d .
C87 C 0.2374(4) 0.3127(3) 0.1232(2) 0.0271(18) Uani 1 1 d .
H87A H 0.2214 0.2960 0.0928 0.032 Uiso 1 1 calc R
H87B H 0.2417 0.3625 0.1220 0.032 Uiso 1 1 calc R
C88 C 0.0938(4) 0.5446(4) -0.1302(3) 0.040(2) Uani 1 1 d .
H88A H 0.1178 0.5876 -0.1277 0.060 Uiso 1 1 calc R
H88B H 0.0520 0.5512 -0.1480 0.060 Uiso 1 1 calc R
H88C H 0.1216 0.5113 -0.1457 0.060 Uiso 1 1 calc R
C89 C 0.5740(4) 0.6902(4) 0.5284(3) 0.0347(19) Uani 1 1 d .
H89 H 0.5872 0.7375 0.5368 0.042 Uiso 1 1 calc R
C91 C 0.2113(4) 0.2514(4) 0.2478(2) 0.0237(16) Uani 1 1 d .
H91 H 0.1694 0.2748 0.2567 0.028 Uiso 1 1 calc R
C92 C 0.2300(4) 0.3901(4) 0.3061(3) 0.041(2) Uani 1 1 d .
H92A H 0.1918 0.3941 0.3268 0.049 Uiso 1 1 calc R
H92B H 0.2607 0.4280 0.3134 0.049 Uiso 1 1 calc R
C93 C -0.0479(4) 0.5532(4) 0.6824(3) 0.041(2) Uani 1 1 d .
H93A H -0.0414 0.5899 0.7047 0.062 Uiso 1 1 calc R
H93B H -0.0678 0.5141 0.6975 0.062 Uiso 1 1 calc R
H93C H -0.0778 0.5685 0.6573 0.062 Uiso 1 1 calc R
C94 C 0.3977(5) 0.6916(7) -0.0660(3) 0.067(4) Uani 1 1 d .
H94 H 0.4313 0.7253 -0.0634 0.080 Uiso 1 1 calc R
C95 C 0.2026(4) 0.4006(4) 0.2563(3) 0.0332(19) Uani 1 1 d .
H95 H 0.1587 0.3767 0.2528 0.040 Uiso 1 1 calc R
C96 C 0.0778(4) 0.5183(4) -0.0809(3) 0.0348(19) Uani 1 1 d .
H96 H 0.0599 0.5571 -0.0631 0.042 Uiso 1 1 calc R
C98 C 0.0955(4) 0.5364(4) 0.5436(3) 0.0290(18) Uani 1 1 d .
H98 H 0.0742 0.5090 0.5208 0.035 Uiso 1 1 calc R
C99 C 0.7980(4) 0.3285(3) 0.3314(3) 0.0251(17) Uani 1 1 d .
H99 H 0.8333 0.3525 0.3176 0.030 Uiso 1 1 calc R
C101 C 0.1401(4) 0.6335(4) 0.5823(3) 0.0341(19) Uani 1 1 d .
H10C H 0.1207 0.6777 0.5906 0.041 Uiso 1 1 calc R
H10D H 0.1887 0.6386 0.5784 0.041 Uiso 1 1 calc R
C102 C 0.0137(4) 0.4715(4) 0.6281(3) 0.035(2) Uani 1 1 d .
H102 H -0.0074 0.4325 0.6441 0.042 Uiso 1 1 calc R
C103 C 0.1504(4) 0.3414(4) 0.5844(3) 0.0322(18) Uani 1 1 d .
H103 H 0.1542 0.3161 0.5549 0.039 Uiso 1 1 calc R
C104 C 0.3029(4) 0.5902(5) -0.0713(3) 0.041(2) Uani 1 1 d .
C105 C -0.0102(5) 0.1614(4) -0.0349(3) 0.046(2) Uani 1 1 d .
H105 H -0.0427 0.1570 -0.0591 0.056 Uiso 1 1 calc R
C106 C -0.0012(4) 0.8662(4) 0.7319(3) 0.0284(17) Uani 1 1 d .
C107 C 0.2940(3) 0.6590(4) 0.5078(3) 0.0275(17) Uani 1 1 d .
H10A H 0.2511 0.6438 0.4936 0.033 Uiso 1 1 calc R
H10B H 0.2897 0.6620 0.5415 0.033 Uiso 1 1 calc R
C108 C 0.2552(4) 0.6443(4) 0.1207(3) 0.036(2) Uani 1 1 d .
H108 H 0.2804 0.6417 0.1508 0.043 Uiso 1 1 calc R
C109 C 0.3445(3) 0.5897(3) 0.4437(2) 0.0219(16) Uani 1 1 d .
H109 H 0.3301 0.6303 0.4255 0.026 Uiso 1 1 calc R
C110 C 0.7341(3) 0.3026(3) 0.3048(3) 0.0239(16) Uani 1 1 d .
C111 C 0.1916(4) 0.4779(4) 0.2450(3) 0.044(2) Uani 1 1 d .
H11D H 0.2347 0.5013 0.2460 0.067 Uiso 1 1 calc R
H11E H 0.1623 0.4979 0.2677 0.067 Uiso 1 1 calc R
H11F H 0.1709 0.4825 0.2143 0.067 Uiso 1 1 calc R
C112 C 0.4855(4) 0.6151(4) 0.5746(3) 0.0301(18) Uani 1 1 d .
H112 H 0.4833 0.5716 0.5572 0.036 Uiso 1 1 calc R
C113 C 0.3572(5) 0.7972(5) 0.3595(3) 0.059(3) Uani 1 1 d .
H11A H 0.3384 0.7658 0.3817 0.089 Uiso 1 1 calc R
H11B H 0.3210 0.8230 0.3445 0.089 Uiso 1 1 calc R
H11C H 0.3881 0.8282 0.3754 0.089 Uiso 1 1 calc R
C114 C 0.4762(4) 0.5711(4) 0.1656(3) 0.0340(19) Uani 1 1 d .
H114 H 0.4453 0.5823 0.1909 0.041 Uiso 1 1 calc R
C115 C 0.0004(4) 0.4584(4) 0.0691(3) 0.0320(18) Uani 1 1 d .
H115 H -0.0002 0.5009 0.0505 0.038 Uiso 1 1 calc R
C116 C 0.3323(6) 0.7078(5) -0.0568(3) 0.061(3) Uani 1 1 d .
C117 C 0.0154(4) 0.4780(4) 0.1199(3) 0.042(2) Uani 1 1 d .
H11J H -0.0219 0.5046 0.1314 0.063 Uiso 1 1 calc R
H11K H 0.0564 0.5050 0.1220 0.063 Uiso 1 1 calc R
H11L H 0.0210 0.4369 0.1384 0.063 Uiso 1 1 calc R
C118 C 0.4115(4) 0.4420(4) 0.0027(3) 0.044(2) Uani 1 1 d .
H11G H 0.4255 0.4702 -0.0230 0.066 Uiso 1 1 calc R
H11H H 0.3742 0.4131 -0.0075 0.066 Uiso 1 1 calc R
H11I H 0.4489 0.4138 0.0134 0.066 Uiso 1 1 calc R
C119 C 0.3924(4) 0.7079(4) 0.0854(3) 0.038(2) Uani 1 1 d .
H119 H 0.4197 0.7089 0.0572 0.045 Uiso 1 1 calc R
C120 C -0.1200(4) 0.4135(4) -0.0245(3) 0.036(2) Uani 1 1 d .
C121 C 0.0860(4) 0.3845(4) 0.5854(2) 0.0276(17) Uani 1 1 d .
H121 H 0.0570 0.3843 0.5569 0.033 Uiso 1 1 calc R
C122 C 0.3594(4) 0.4580(4) 0.0852(3) 0.0333(19) Uani 1 1 d .
H12G H 0.3812 0.4151 0.0945 0.040 Uiso 1 1 calc R
H12H H 0.3108 0.4502 0.0808 0.040 Uiso 1 1 calc R
C124 C 0.0976(4) 0.3157(4) 0.6646(3) 0.043(2) Uani 1 1 d .
H12D H 0.1159 0.2723 0.6751 0.065 Uiso 1 1 calc R
H12E H 0.0535 0.3225 0.6775 0.065 Uiso 1 1 calc R
H12F H 0.1275 0.3523 0.6746 0.065 Uiso 1 1 calc R
C125 C 0.6674(4) 0.3562(5) 0.1575(3) 0.047(2) Uani 1 1 d .
H12A H 0.6421 0.3214 0.1734 0.070 Uiso 1 1 calc R
H12B H 0.6636 0.3487 0.1243 0.070 Uiso 1 1 calc R
H12C H 0.6494 0.4009 0.1648 0.070 Uiso 1 1 calc R
C126 C 0.4626(4) 0.4112(4) 0.5302(3) 0.039(2) Uani 1 1 d .
H126 H 0.4285 0.4161 0.5519 0.046 Uiso 1 1 calc R
C129 C 0.4485(4) 0.3928(4) 0.4860(2) 0.0285(18) Uani 1 1 d .
C130 C 0.3293(4) 0.0304(4) 0.1909(3) 0.045(2) Uani 1 1 d .
C131 C 0.1899(3) 0.1781(3) 0.2348(2) 0.0255(17) Uani 1 1 d .
H131 H 0.1701 0.1563 0.2622 0.031 Uiso 1 1 calc R
C132 C 0.0187(4) 0.5332(4) 0.6634(2) 0.0261(17) Uani 1 1 d .
H132 H 0.0496 0.5203 0.6895 0.031 Uiso 1 1 calc R
C133 C 0.2594(4) 0.7175(4) 0.1014(3) 0.044(2) Uani 1 1 d .
H13D H 0.2225 0.7227 0.0782 0.053 Uiso 1 1 calc R
H13E H 0.2497 0.7488 0.1269 0.053 Uiso 1 1 calc R
C134 C 0.7966(4) 0.3125(3) 0.3762(2) 0.0250(17) Uani 1 1 d .
C135 C 0.6525(6) 0.5221(6) 0.0766(4) 0.089(4) Uani 1 1 d .
H13F H 0.6913 0.5328 0.0965 0.133 Uiso 1 1 calc R
H13G H 0.6628 0.4830 0.0574 0.133 Uiso 1 1 calc R
H13H H 0.6142 0.5115 0.0954 0.133 Uiso 1 1 calc R
C136 C 0.2811(4) 0.6561(5) -0.0582(3) 0.044(2) Uani 1 1 d .
H136 H 0.2361 0.6653 -0.0510 0.053 Uiso 1 1 calc R
C137 C 0.3812(5) 0.7792(4) 0.1067(3) 0.045(2) Uani 1 1 d .
C138 C 0.7386(5) 0.5602(5) 0.2263(3) 0.062(3) Uani 1 1 d .
H13A H 0.7535 0.5318 0.2010 0.093 Uiso 1 1 calc R
H13B H 0.7536 0.6068 0.2216 0.093 Uiso 1 1 calc R
H13C H 0.6897 0.5592 0.2271 0.093 Uiso 1 1 calc R
C139 C 0.4032(4) 0.6444(4) 0.1145(3) 0.0341(19) Uani 1 1 d .
H139 H 0.3780 0.6528 0.1430 0.041 Uiso 1 1 calc R
C140 C -0.1381(4) 0.4907(4) -0.0262(3) 0.044(2) Uani 1 1 d .
H14L H -0.1038 0.5165 -0.0091 0.066 Uiso 1 1 calc R
H14M H -0.1816 0.4978 -0.0125 0.066 Uiso 1 1 calc R
H14N H -0.1401 0.5060 -0.0582 0.066 Uiso 1 1 calc R
C141 C 0.7379(5) 0.2188(5) 0.1989(3) 0.051(2) Uani 1 1 d .
H14A H 0.7693 0.1824 0.1909 0.061 Uiso 1 1 calc R
H14B H 0.7009 0.2180 0.1756 0.061 Uiso 1 1 calc R
C142 C 0.7741(4) 0.2857(4) 0.1946(3) 0.038(2) Uani 1 1 d .
H142 H 0.8220 0.2800 0.1867 0.045 Uiso 1 1 calc R
C143 C 0.0578(4) 0.1496(4) -0.0429(3) 0.036(2) Uani 1 1 d .
C144 C 0.7002(4) 0.6360(4) 0.3258(4) 0.065(3) Uani 1 1 d .
H14C H 0.6930 0.6530 0.2945 0.098 Uiso 1 1 calc R
H14D H 0.7026 0.6742 0.3472 0.098 Uiso 1 1 calc R
H14E H 0.6631 0.6065 0.3338 0.098 Uiso 1 1 calc R
C145 C 0.3552(4) 0.2597(4) 0.1032(3) 0.035(2) Uani 1 1 d .
H14F H 0.3946 0.2408 0.1192 0.052 Uiso 1 1 calc R
H14G H 0.3682 0.2998 0.0858 0.052 Uiso 1 1 calc R
H14H H 0.3360 0.2259 0.0821 0.052 Uiso 1 1 calc R
C146 C 0.0655(4) 0.4154(4) 0.4294(3) 0.038(2) Uani 1 1 d .
H146 H 0.0292 0.3846 0.4301 0.046 Uiso 1 1 calc R
C147 C 0.4800(4) 0.3395(4) 0.1981(2) 0.0280(17) Uani 1 1 d .
C148 C 0.5479(4) 0.5552(4) 0.1872(3) 0.044(2) Uani 1 1 d .
H14I H 0.5769 0.5383 0.1632 0.066 Uiso 1 1 calc R
H14J H 0.5441 0.5209 0.2112 0.066 Uiso 1 1 calc R
H14K H 0.5672 0.5966 0.2005 0.066 Uiso 1 1 calc R
C149 C 0.4629(4) 0.6145(3) 0.4237(3) 0.0261(17) Uani 1 1 d .
H149 H 0.5042 0.5957 0.4101 0.031 Uiso 1 1 calc R
C150 C 0.5881(4) 0.4737(4) 0.3244(3) 0.0328(19) Uani 1 1 d .
H15C H 0.6195 0.5032 0.3413 0.049 Uiso 1 1 calc R
H15D H 0.5501 0.4633 0.3436 0.049 Uiso 1 1 calc R
H15E H 0.5722 0.4965 0.2964 0.049 Uiso 1 1 calc R
C151 C -0.0480(4) 0.3906(4) -0.0267(3) 0.0338(19) Uani 1 1 d .
H151 H -0.0420 0.3471 -0.0436 0.041 Uiso 1 1 calc R
C152 C 0.5578(4) 0.6470(4) 0.5700(3) 0.036(2) Uani 1 1 d .
H15A H 0.5668 0.6750 0.5976 0.044 Uiso 1 1 calc R
H15B H 0.5903 0.6093 0.5712 0.044 Uiso 1 1 calc R
C153 C 0.7018(5) 0.1193(4) 0.2500(3) 0.052(2) Uani 1 1 d .
H15F H 0.7465 0.0990 0.2501 0.078 Uiso 1 1 calc R
H15G H 0.6753 0.1020 0.2238 0.078 Uiso 1 1 calc R
H15H H 0.6799 0.1077 0.2785 0.078 Uiso 1 1 calc R
C154 C 0.7876(4) 0.3964(5) 0.1428(3) 0.049(2) Uani 1 1 d .
H15I H 0.7696 0.4424 0.1404 0.073 Uiso 1 1 calc R
H15J H 0.7892 0.3764 0.1121 0.073 Uiso 1 1 calc R
H15K H 0.8328 0.3980 0.1566 0.073 Uiso 1 1 calc R
C155 C 0.4061(4) 0.5599(4) 0.4220(2) 0.0272(17) Uani 1 1 d .
H155 H 0.4214 0.5209 0.4414 0.033 Uiso 1 1 calc R
C156 C 0.3238(4) 0.7431(4) 0.0791(3) 0.042(2) Uani 1 1 d .
H156 H 0.3159 0.7622 0.0476 0.051 Uiso 1 1 calc R
C159 C 0.0911(4) 0.3156(4) 0.6130(3) 0.041(2) Uani 1 1 d .
C160 C 0.2290(4) 0.5595(5) 0.4205(3) 0.035(2) Uani 1 1 d .
C161 C 0.0523(5) 0.2564(4) 0.5920(3) 0.053(3) Uani 1 1 d .
H16D H 0.0516 0.2602 0.5585 0.080 Uiso 1 1 calc R
H16E H 0.0065 0.2570 0.6028 0.080 Uiso 1 1 calc R
H16F H 0.0740 0.2139 0.6013 0.080 Uiso 1 1 calc R
C162 C 0.2527(4) 0.5327(5) -0.0751(3) 0.036(2) Uani 1 1 d .
C163 C -0.1576(5) 0.4297(6) 0.6161(4) 0.075(4) Uani 1 1 d .
H16G H -0.1971 0.4068 0.6029 0.113 Uiso 1 1 calc R
H16H H -0.1716 0.4701 0.6327 0.113 Uiso 1 1 calc R
H16I H -0.1337 0.3991 0.6372 0.113 Uiso 1 1 calc R
C164 C 0.3885(4) 0.5312(4) 0.3717(2) 0.0321(18) Uani 1 1 d .
H16A H 0.3551 0.4952 0.3738 0.048 Uiso 1 1 calc R
H16B H 0.4290 0.5131 0.3583 0.048 Uiso 1 1 calc R
H16C H 0.3706 0.5678 0.3524 0.048 Uiso 1 1 calc R
C165 C 0.1009(5) 0.3205(5) -0.1768(3) 0.056(3) Uani 1 1 d .
C166 C 0.1296(4) 0.3972(4) 0.4461(3) 0.0317(18) Uani 1 1 d .
C167 C 0.3041(4) 0.2794(4) 0.1377(2) 0.0259(17) Uani 1 1 d .
C168 C 0.1087(5) 0.1560(4) -0.0065(3) 0.044(2) Uani 1 1 d .
H168 H 0.1539 0.1452 -0.0121 0.052 Uiso 1 1 calc R
C169 C 0.2302(4) 0.4389(4) 0.6200(3) 0.037(2) Uani 1 1 d .
H169 H 0.2079 0.4453 0.6500 0.045 Uiso 1 1 calc R
C171 C 0.3762(5) 0.7895(4) 0.1572(3) 0.052(2) Uani 1 1 d .
H17M H 0.3719 0.7455 0.1724 0.078 Uiso 1 1 calc R
H17N H 0.3369 0.8172 0.1633 0.078 Uiso 1 1 calc R
H17O H 0.4165 0.8124 0.1691 0.078 Uiso 1 1 calc R
C172 C -0.0836(4) 0.3761(5) 0.5337(3) 0.057(3) Uani 1 1 d .
H17J H -0.0587 0.3433 0.5527 0.086 Uiso 1 1 calc R
H17K H -0.0569 0.3887 0.5073 0.086 Uiso 1 1 calc R
H17L H -0.1258 0.3559 0.5228 0.086 Uiso 1 1 calc R
C173 C 0.4137(5) 0.8406(4) 0.0829(3) 0.060(3) Uani 1 1 d .
H17P H 0.4601 0.8454 0.0941 0.090 Uiso 1 1 calc R
H17Q H 0.3888 0.8817 0.0900 0.090 Uiso 1 1 calc R
H17R H 0.4127 0.8335 0.0496 0.090 Uiso 1 1 calc R
C174 C 0.4194(6) 0.8092(5) 0.2855(4) 0.085(4) Uani 1 1 d .
H17A H 0.4417 0.8470 0.3013 0.127 Uiso 1 1 calc R
H17B H 0.3804 0.8260 0.2680 0.127 Uiso 1 1 calc R
H17C H 0.4505 0.7878 0.2646 0.127 Uiso 1 1 calc R
C175 C 0.5367(4) 0.6854(4) 0.4805(3) 0.0321(19) Uani 1 1 d .
H175 H 0.5301 0.7298 0.4645 0.039 Uiso 1 1 calc R
C176 C 0.3461(5) 0.7084(5) 0.2957(4) 0.071(3) Uani 1 1 d .
H17D H 0.3672 0.6902 0.2684 0.106 Uiso 1 1 calc R
H17E H 0.3062 0.7341 0.2864 0.106 Uiso 1 1 calc R
H17F H 0.3335 0.6710 0.3157 0.106 Uiso 1 1 calc R
C177 C 0.5028(5) 0.6448(4) 0.3072(3) 0.046(2) Uani 1 1 d .
H17G H 0.5363 0.6164 0.3229 0.069 Uiso 1 1 calc R
H17H H 0.5233 0.6686 0.2817 0.069 Uiso 1 1 calc R
H17I H 0.4661 0.6164 0.2952 0.069 Uiso 1 1 calc R
C179 C 0.4493(4) 0.5062(4) 0.1395(2) 0.0301(19) Uani 1 1 d .
H179 H 0.4788 0.4951 0.1134 0.036 Uiso 1 1 calc R
C180 C 0.4146(5) 0.6256(6) -0.0792(4) 0.056(3) Uani 1 1 d .
C181 C 0.3083(4) 0.4543(5) 0.6272(3) 0.049(2) Uani 1 1 d .
H18A H 0.3280 0.4218 0.6491 0.074 Uiso 1 1 calc R
H18B H 0.3143 0.5003 0.6391 0.074 Uiso 1 1 calc R
H18C H 0.3303 0.4502 0.5977 0.074 Uiso 1 1 calc R
C182 C 0.5668(4) 0.3933(4) 0.4657(2) 0.0259(17) Uani 1 1 d .
C183 C 0.1822(4) 0.6241(4) 0.1274(3) 0.049(2) Uani 1 1 d .
H18G H 0.1592 0.6197 0.0974 0.074 Uiso 1 1 calc R
H18H H 0.1601 0.6590 0.1454 0.074 Uiso 1 1 calc R
H18I H 0.1806 0.5808 0.1437 0.074 Uiso 1 1 calc R
C184 C -0.0173(5) 0.4222(5) -0.1964(4) 0.076(4) Uani 1 1 d .
H18M H -0.0609 0.4364 -0.1854 0.114 Uiso 1 1 calc R
H18N H -0.0232 0.3998 -0.2262 0.114 Uiso 1 1 calc R
H18O H 0.0114 0.4620 -0.1997 0.114 Uiso 1 1 calc R
C185 C -0.1755(4) 0.3719(4) -0.0500(4) 0.063(3) Uani 1 1 d .
H18P H -0.1963 0.3409 -0.0284 0.094 Uiso 1 1 calc R
H18Q H -0.1558 0.3458 -0.0748 0.094 Uiso 1 1 calc R
H18R H -0.2095 0.4026 -0.0629 0.094 Uiso 1 1 calc R
C186 C 0.7418(4) 0.3526(5) 0.1734(3) 0.044(2) Uani 1 1 d .
C187 C 0.0552(4) 0.4118(4) 0.0503(3) 0.0272(17) Uani 1 1 d .
C188 C 0.6351(4) 0.5848(5) 0.0450(3) 0.055(3) Uani 1 1 d .
C189 C 0.5929(6) 0.5512(6) 0.0050(4) 0.086(4) Uani 1 1 d .
H18J H 0.5640 0.5162 0.0176 0.129 Uiso 1 1 calc R
H18K H 0.6229 0.5307 -0.0170 0.129 Uiso 1 1 calc R
H18L H 0.5653 0.5856 -0.0105 0.129 Uiso 1 1 calc R
C190 C 0.4697(4) 0.6011(4) 0.6248(3) 0.0355(19) Uani 1 1 d .
H19A H 0.4617 0.6440 0.6405 0.053 Uiso 1 1 calc R
H19B H 0.5076 0.5778 0.6398 0.053 Uiso 1 1 calc R
H19C H 0.4298 0.5726 0.6261 0.053 Uiso 1 1 calc R
C191 C 0.1435(5) 0.2885(5) -0.1380(4) 0.068(3) Uani 1 1 d .
H19V H 0.1538 0.3226 -0.1144 0.102 Uiso 1 1 calc R
H19W H 0.1851 0.2712 -0.1503 0.102 Uiso 1 1 calc R
H19X H 0.1187 0.2512 -0.1243 0.102 Uiso 1 1 calc R
C192 C 0.5417(4) 0.7684(4) 0.3673(3) 0.049(2) Uani 1 1 d .
H19D H 0.5268 0.8001 0.3907 0.073 Uiso 1 1 calc R
H19E H 0.5563 0.7936 0.3405 0.073 Uiso 1 1 calc R
H19F H 0.5790 0.7414 0.3798 0.073 Uiso 1 1 calc R
C193 C 0.8236(5) 0.6504(5) 0.3233(4) 0.066(3) Uani 1 1 d .
H19G H 0.8675 0.6285 0.3255 0.099 Uiso 1 1 calc R
H19H H 0.8205 0.6844 0.3476 0.099 Uiso 1 1 calc R
H19I H 0.8180 0.6724 0.2933 0.099 Uiso 1 1 calc R
C194 C 0.2176(5) 0.0109(5) 0.2676(4) 0.074(4) Uani 1 1 d .
H19M H 0.1930 0.0360 0.2906 0.111 Uiso 1 1 calc R
H19N H 0.2393 -0.0284 0.2820 0.111 Uiso 1 1 calc R
H19O H 0.1867 -0.0043 0.2431 0.111 Uiso 1 1 calc R
C195 C 0.7780(4) 0.5631(4) 0.3765(3) 0.046(2) Uani 1 1 d .
H19J H 0.7440 0.5283 0.3811 0.069 Uiso 1 1 calc R
H19K H 0.7746 0.5979 0.4002 0.069 Uiso 1 1 calc R
H19L H 0.8224 0.5424 0.3785 0.069 Uiso 1 1 calc R
C196 C -0.1588(6) 0.5877(6) 0.5603(4) 0.086(4) Uani 1 1 d .
H19S H -0.1987 0.5797 0.5782 0.129 Uiso 1 1 calc R
H19T H -0.1670 0.6257 0.5393 0.129 Uiso 1 1 calc R
H19U H -0.1210 0.5985 0.5811 0.129 Uiso 1 1 calc R
C197 C 0.3464(6) 0.0890(5) 0.2880(4) 0.081(4) Uani 1 1 d .
H19P H 0.3716 0.1292 0.2792 0.121 Uiso 1 1 calc R
H19Q H 0.3772 0.0508 0.2923 0.121 Uiso 1 1 calc R
H19R H 0.3236 0.0977 0.3166 0.121 Uiso 1 1 calc R
C198 C -0.0867(4) 0.3833(4) 0.0179(3) 0.038(2) Uani 1 1 d .
H198 H -0.1012 0.3358 0.0239 0.046 Uiso 1 1 calc R
C199 C -0.0430(5) 0.2955(4) -0.1368(3) 0.052(2) Uani 1 1 d .
H19Y H -0.0273 0.2710 -0.1093 0.078 Uiso 1 1 calc R
H H -0.0504 0.2636 -0.1621 0.078 Uiso 1 1 calc R
HA H -0.0850 0.3187 -0.1304 0.078 Uiso 1 1 calc R
C200 C 0.2194(5) 0.3650(4) 0.6040(3) 0.048(2) Uani 1 1 d .
H20G H 0.2310 0.3355 0.6305 0.058 Uiso 1 1 calc R
H20H H 0.2526 0.3558 0.5803 0.058 Uiso 1 1 calc R
C201 C 0.6415(5) 0.6851(6) 0.1258(4) 0.070(3) Uani 1 1 d .
H20I H 0.6122 0.7058 0.1482 0.105 Uiso 1 1 calc R
H20J H 0.6727 0.7191 0.1147 0.105 Uiso 1 1 calc R
H20K H 0.6665 0.6479 0.1403 0.105 Uiso 1 1 calc R
C202 C 0.7669(4) 0.5954(4) 0.3290(3) 0.044(2) Uani 1 1 d .
C204 C 0.5698(4) 0.7225(4) 0.0339(3) 0.050(2) Uani 1 1 d .
H20L H 0.5494 0.7042 0.0056 0.074 Uiso 1 1 calc R
H20M H 0.6114 0.7459 0.0268 0.074 Uiso 1 1 calc R
H20N H 0.5389 0.7544 0.0478 0.074 Uiso 1 1 calc R
C205 C 0.2766(6) -0.0006(6) 0.1557(4) 0.098(4) Uani 1 1 d .
H20A H 0.2577 -0.0418 0.1687 0.146 Uiso 1 1 calc R
H20B H 0.2986 -0.0115 0.1271 0.146 Uiso 1 1 calc R
H20C H 0.2409 0.0323 0.1496 0.146 Uiso 1 1 calc R
C206 C 0.3694(6) 0.0880(6) 0.1684(6) 0.134(7) Uani 1 1 d .
H20D H 0.3418 0.1288 0.1663 0.201 Uiso 1 1 calc R
H20E H 0.3819 0.0742 0.1375 0.201 Uiso 1 1 calc R
H20F H 0.4098 0.0973 0.1871 0.201 Uiso 1 1 calc R
C209 C 0.1406(5) 0.3723(5) -0.2061(4) 0.080(4) Uani 1 1 d .
H20O H 0.1095 0.3969 -0.2266 0.119 Uiso 1 1 calc R
H20P H 0.1732 0.3480 -0.2244 0.119 Uiso 1 1 calc R
H20Q H 0.1640 0.4044 -0.1857 0.119 Uiso 1 1 calc R
C212 C -0.2059(5) 0.4966(6) 0.5075(4) 0.075(3) Uani 1 1 d .
H21A H -0.1949 0.4562 0.4898 0.113 Uiso 1 1 calc R
H21B H -0.2239 0.5315 0.4868 0.113 Uiso 1 1 calc R
H21C H -0.2392 0.4851 0.5301 0.113 Uiso 1 1 calc R
C279 C 0.0820(6) 0.2617(6) -0.2113(3) 0.085(4) Uani 1 1 d .
H27A H 0.0698 0.2213 -0.1940 0.127 Uiso 1 1 calc R
H27B H 0.1204 0.2515 -0.2302 0.127 Uiso 1 1 calc R
H27C H 0.0442 0.2758 -0.2311 0.127 Uiso 1 1 calc R

loop_
_atom_site_aniso_label
_atom_site_aniso_U_11
_atom_site_aniso_U_22
_atom_site_aniso_U_33
_atom_site_aniso_U_23
_atom_site_aniso_U_13
_atom_site_aniso_U_12
Si1 0.0440(15) 0.0296(12) 0.0332(12) 0.0022(10) 0.0064(10) 0.0036(11)
Si2 0.0296(13) 0.0297(13) 0.0480(14) 0.0081(11) -0.0001(10) -0.0035(10)
Si3 0.0367(14) 0.0255(12) 0.0457(14) 0.0054(11) 0.0054(11) 0.0067(10)
Si4 0.0283(13) 0.0490(15) 0.0384(13) -0.0113(12) 0.0029(10) -0.0089(11)
Si5 0.0344(15) 0.0438(14) 0.0540(15) 0.0200(12) -0.0014(11) -0.0108(12)
Si6 0.0645(18) 0.0315(13) 0.0384(14) 0.0001(11) -0.0109(12) -0.0055(12)
O1 0.024(3) 0.030(3) 0.036(3) -0.003(2) 0.000(2) 0.001(2)
O1A 0.053(4) 0.045(4) 0.023(3) -0.007(3) -0.003(3) 0.013(3)
O1B 0.030(3) 0.019(3) 0.035(3) 0.002(2) -0.002(2) -0.004(2)
O1C 0.049(4) 0.043(4) 0.044(4) 0.006(3) -0.003(3) 0.003(3)
O1D 0.034(3) 0.019(3) 0.057(4) 0.003(3) 0.016(3) -0.008(2)
O1E 0.038(4) 0.024(3) 0.041(3) 0.006(3) -0.001(3) 0.002(3)
O1F 0.025(3) 0.041(3) 0.053(4) -0.011(3) 0.004(3) -0.006(3)
O1G 0.038(3) 0.027(3) 0.037(3) 0.006(2) -0.003(2) -0.002(2)
O1H 0.053(4) 0.051(4) 0.051(4) -0.008(3) -0.010(3) 0.000(3)
O1I 0.031(3) 0.047(4) 0.042(4) 0.002(3) 0.009(2) 0.000(3)
O1J 0.029(3) 0.029(3) 0.033(3) -0.001(2) 0.005(2) -0.004(2)
O1K 0.056(4) 0.035(3) 0.042(3) -0.006(3) 0.013(3) 0.012(3)
O1L 0.052(4) 0.035(3) 0.064(4) -0.007(3) -0.034(3) 0.007(3)
O1M 0.057(4) 0.032(3) 0.065(4) -0.002(3) -0.001(3) -0.018(3)
O1N 0.130(7) 0.022(3) 0.053(4) -0.004(3) -0.011(4) 0.021(4)
O1O 0.049(4) 0.045(4) 0.042(3) 0.000(3) 0.004(3) 0.007(3)
O1P 0.022(3) 0.028(3) 0.028(3) 0.006(2) 0.002(2) -0.007(2)
O1Q 0.028(3) 0.027(3) 0.037(3) 0.003(2) -0.004(2) 0.006(2)
O1R 0.028(3) 0.030(3) 0.025(3) 0.005(2) 0.003(2) 0.004(2)
O1S 0.033(3) 0.030(3) 0.028(3) -0.009(2) 0.000(2) -0.005(2)
O1T 0.031(3) 0.032(3) 0.040(3) -0.008(3) 0.003(2) 0.009(3)
O1U 0.029(3) 0.037(3) 0.029(3) 0.010(2) -0.003(2) 0.000(3)
O1V 0.043(4) 0.045(4) 0.049(4) -0.007(3) 0.030(3) -0.003(3)
O1W 0.056(5) 0.101(7) 0.090(6) 0.016(5) 0.026(4) 0.006(5)
O2 0.033(3) 0.046(4) 0.035(3) 0.018(3) 0.003(2) -0.008(3)
O3 0.032(3) 0.027(3) 0.029(3) -0.002(2) -0.004(2) -0.006(2)
O4 0.033(3) 0.031(3) 0.036(3) -0.010(2) 0.010(2) 0.005(3)
O5 0.029(3) 0.026(3) 0.045(3) 0.009(2) -0.002(2) -0.007(2)
O6 0.033(3) 0.022(3) 0.037(3) -0.006(2) 0.002(2) 0.000(2)
O7 0.042(4) 0.028(3) 0.039(3) 0.009(3) -0.001(2) 0.003(3)
O8 0.030(3) 0.035(3) 0.041(3) 0.007(3) -0.004(2) 0.014(3)
O9 0.072(5) 0.046(4) 0.037(3) 0.002(3) 0.014(3) 0.015(3)
O10 0.030(3) 0.020(3) 0.036(3) 0.000(2) 0.002(2) 0.003(2)
O11 0.026(3) 0.038(3) 0.046(3) -0.005(3) 0.001(3) 0.001(2)
O12 0.029(4) 0.046(4) 0.048(3) -0.007(3) -0.002(3) -0.001(3)
O13 0.024(3) 0.037(3) 0.035(3) 0.011(2) 0.003(2) -0.011(2)
O14 0.028(3) 0.023(3) 0.034(3) 0.005(2) 0.003(2) 0.006(2)
O15 0.050(4) 0.042(3) 0.036(3) 0.009(3) 0.001(3) 0.010(3)
O16 0.056(4) 0.040(3) 0.033(3) -0.005(3) 0.006(3) 0.021(3)
O17 0.034(3) 0.032(3) 0.038(3) 0.013(3) -0.003(2) -0.003(3)
O18 0.070(4) 0.030(3) 0.029(3) -0.003(3) 0.001(3) 0.011(3)
O19 0.078(5) 0.032(3) 0.042(4) 0.014(3) 0.018(3) 0.016(3)
O20 0.061(4) 0.041(3) 0.033(3) 0.009(3) 0.009(3) 0.007(3)
O23 0.115(6) 0.038(4) 0.040(4) -0.008(3) -0.030(4) -0.002(4)
O24 0.070(5) 0.028(3) 0.055(4) 0.004(3) 0.011(3) 0.015(3)
O25 0.114(7) 0.044(4) 0.089(6) -0.001(4) 0.012(5) -0.029(5)
O32 0.040(4) 0.065(5) 0.060(4) -0.007(4) -0.008(3) -0.004(3)
O33 0.030(4) 0.049(4) 0.079(5) 0.013(3) -0.008(3) -0.015(3)
O43 0.061(4) 0.027(3) 0.043(3) -0.005(3) 0.008(3) 0.007(3)
O54 0.046(4) 0.052(4) 0.075(4) -0.008(4) 0.029(3) 0.004(3)
O80 0.051(4) 0.036(4) 0.074(4) 0.022(3) -0.022(3) -0.017(3)
O97 0.089(6) 0.058(5) 0.043(4) -0.013(3) -0.001(4) 0.013(4)
O123 0.142(8) 0.081(6) 0.064(5) -0.003(4) 0.009(5) -0.067(6)
O128 0.073(6) 0.109(7) 0.083(5) 0.021(5) 0.002(4) -0.046(5)
N1 0.098(7) 0.018(4) 0.039(5) -0.006(3) 0.005(5) -0.013(4)
N6 0.049(5) 0.020(3) 0.033(4) 0.006(3) 0.019(3) 0.000(3)
N20 0.031(4) 0.034(4) 0.031(4) 0.006(3) 0.006(3) 0.005(3)
N21 0.028(4) 0.037(4) 0.027(4) 0.001(3) 0.005(3) -0.008(3)
N24 0.038(5) 0.022(4) 0.064(6) -0.008(4) -0.016(4) -0.002(3)
N53 0.037(4) 0.032(4) 0.038(4) 0.004(3) -0.007(3) -0.003(3)
N67 0.043(5) 0.025(4) 0.043(4) -0.003(3) -0.006(3) 0.013(3)
N82 0.035(5) 0.031(4) 0.063(5) 0.000(4) 0.010(4) 0.003(4)
N90 0.084(7) 0.027(4) 0.038(4) 0.006(3) 0.000(4) 0.025(4)
N100 0.033(5) 0.037(4) 0.052(5) -0.004(4) 0.000(4) -0.012(4)
N127 0.045(6) 0.142(10) 0.063(6) 0.038(7) -0.001(5) -0.058(7)
N157 0.112(8) 0.041(5) 0.054(5) -0.003(4) 0.009(6) -0.046(6)
C1 0.019(4) 0.016(4) 0.034(4) 0.001(3) -0.009(3) -0.003(3)
C1H 0.031(5) 0.019(4) 0.040(5) -0.002(4) 0.001(4) -0.010(3)
C1J 0.049(5) 0.024(4) 0.030(4) -0.011(4) 0.003(4) -0.012(4)
C1K 0.034(5) 0.039(5) 0.028(4) -0.006(4) -0.003(3) -0.005(4)
C1L 0.016(4) 0.018(4) 0.027(4) 0.006(3) 0.003(3) 0.001(3)
C1M 0.028(4) 0.030(4) 0.028(4) 0.005(4) -0.004(3) 0.007(4)
C1N 0.022(4) 0.028(4) 0.035(4) -0.003(4) -0.005(3) 0.007(3)
C1O 0.033(5) 0.029(4) 0.026(4) 0.003(4) 0.007(3) 0.015(4)
C1P 0.041(6) 0.049(5) 0.051(5) -0.016(5) -0.007(4) 0.021(5)
C1Q 0.066(7) 0.037(5) 0.064(6) -0.005(5) 0.020(5) -0.011(5)
C1R 0.085(10) 0.080(9) 0.150(13) 0.003(9) 0.048(9) -0.003(7)
C1S 0.080(8) 0.040(6) 0.088(8) -0.019(5) -0.001(6) 0.026(5)
C1B 0.027(5) 0.049(6) 0.075(7) -0.003(5) 0.007(4) -0.014(4)
C2 0.026(5) 0.020(4) 0.048(5) -0.010(4) 0.003(4) -0.004(3)
C3 0.048(6) 0.024(4) 0.029(4) 0.014(3) 0.000(4) 0.002(4)
C4 0.029(5) 0.021(4) 0.038(4) 0.001(3) 0.002(3) -0.002(3)
C5 0.043(5) 0.021(4) 0.035(5) -0.003(3) -0.015(4) 0.004(4)
C7 0.032(5) 0.017(4) 0.042(5) 0.009(3) -0.009(4) 0.004(3)
C8 0.034(5) 0.044(5) 0.035(5) 0.017(4) -0.004(4) 0.000(4)
C9 0.010(4) 0.031(4) 0.041(5) -0.013(4) 0.004(3) 0.002(3)
C10 0.036(5) 0.027(4) 0.024(4) 0.001(3) 0.006(3) -0.012(4)
C11 0.050(6) 0.011(3) 0.025(4) -0.005(3) 0.002(4) 0.002(3)
C12 0.025(5) 0.035(5) 0.046(5) 0.001(4) 0.012(4) -0.001(4)
C13 0.020(4) 0.031(4) 0.028(4) -0.011(3) -0.003(3) -0.005(3)
C14 0.061(6) 0.017(4) 0.030(5) 0.001(3) -0.004(4) -0.002(4)
C15 0.043(5) 0.030(5) 0.048(5) 0.010(4) 0.010(4) 0.003(4)
C16 0.030(5) 0.021(4) 0.034(4) 0.003(3) 0.003(3) 0.015(3)
C17 0.034(5) 0.013(4) 0.028(4) 0.006(3) -0.002(3) -0.006(3)
C18 0.058(8) 0.133(11) 0.070(7) 0.032(8) -0.015(6) 0.016(7)
C19 0.040(5) 0.039(5) 0.026(4) -0.018(4) 0.012(3) -0.007(4)
C22 0.035(5) 0.026(4) 0.023(4) 0.002(3) 0.003(3) 0.006(3)
C23 0.035(5) 0.034(5) 0.036(4) -0.010(4) -0.003(4) 0.011(4)
C25 0.030(5) 0.027(4) 0.029(4) 0.000(3) -0.004(3) 0.003(3)
C26 0.043(5) 0.020(4) 0.029(4) 0.018(4) 0.000(4) -0.001(4)
C27 0.048(5) 0.033(4) 0.015(4) 0.007(3) -0.004(3) -0.005(4)
C28 0.029(4) 0.026(4) 0.029(4) 0.002(3) 0.001(3) 0.007(3)
C29 0.038(5) 0.031(4) 0.028(4) 0.016(4) -0.002(3) -0.008(4)
C30 0.048(6) 0.051(6) 0.039(5) -0.003(4) 0.004(4) -0.002(4)
C31 0.012(4) 0.018(4) 0.031(4) -0.006(3) -0.001(3) -0.003(3)
C34 0.037(5) 0.035(5) 0.073(6) -0.011(5) -0.004(4) 0.026(4)
C35 0.033(5) 0.022(4) 0.032(4) 0.002(3) 0.001(3) 0.005(4)
C36 0.037(5) 0.040(5) 0.036(5) 0.001(4) -0.002(4) 0.000(4)
C37 0.035(5) 0.025(4) 0.026(4) 0.006(3) -0.001(3) 0.001(4)
C38 0.035(5) 0.023(4) 0.038(5) 0.009(4) -0.012(4) -0.011(4)
C39 0.015(4) 0.028(4) 0.044(5) -0.005(4) -0.003(3) -0.003(3)
C40 0.016(4) 0.032(5) 0.047(5) -0.005(4) 0.006(3) -0.005(4)
C41 0.048(5) 0.018(4) 0.033(4) -0.001(3) -0.001(4) 0.012(4)
C42 0.022(4) 0.029(4) 0.038(4) 0.002(4) -0.003(3) 0.003(3)
C44 0.027(4) 0.046(5) 0.015(4) 0.002(3) 0.001(3) 0.005(4)
C45 0.034(5) 0.016(4) 0.025(4) -0.001(3) 0.007(3) -0.007(3)
C46 0.018(4) 0.009(3) 0.047(5) -0.002(3) -0.008(3) 0.002(3)
C47 0.022(4) 0.039(5) 0.027(4) -0.008(4) 0.009(3) -0.004(4)
C48 0.022(4) 0.019(4) 0.034(4) 0.001(3) 0.002(3) -0.005(3)
C49 0.020(4) 0.037(5) 0.031(4) 0.001(4) -0.003(3) 0.004(3)
C50 0.054(6) 0.015(4) 0.037(5) 0.009(3) -0.008(4) -0.008(4)
C51 0.046(5) 0.031(4) 0.021(4) 0.005(3) 0.007(4) 0.006(4)
C52 0.026(4) 0.031(4) 0.032(4) 0.000(4) 0.017(3) 0.008(3)
C55 0.044(6) 0.026(4) 0.029(4) 0.004(3) 0.002(4) 0.011(4)
C56 0.012(4) 0.030(4) 0.045(5) -0.001(4) -0.007(3) -0.013(3)
C57 0.016(4) 0.030(4) 0.039(4) -0.006(3) 0.005(3) -0.004(3)
C58 0.018(4) 0.047(5) 0.031(4) -0.019(4) -0.001(3) -0.001(4)
C59 0.035(5) 0.042(5) 0.044(5) -0.001(4) 0.002(4) -0.011(4)
C60 0.036(5) 0.024(4) 0.029(4) 0.009(3) -0.005(3) 0.009(4)
C61 0.028(5) 0.046(5) 0.048(5) 0.014(4) 0.003(4) 0.008(4)
C62 0.050(6) 0.026(4) 0.047(5) 0.000(4) -0.002(4) -0.003(4)
C63 0.039(5) 0.030(4) 0.033(4) -0.005(4) 0.008(4) -0.002(4)
C64 0.053(6) 0.028(4) 0.042(5) 0.012(4) -0.013(4) -0.011(4)
C65 0.023(4) 0.024(4) 0.036(5) -0.006(3) -0.004(3) 0.009(3)
C66 0.028(4) 0.026(4) 0.025(4) -0.005(3) 0.011(3) -0.015(3)
C68 0.043(6) 0.070(7) 0.031(5) 0.013(4) 0.000(4) -0.036(5)
C69 0.022(4) 0.023(4) 0.029(4) -0.009(3) -0.002(3) -0.001(3)
C70 0.033(5) 0.026(4) 0.038(5) -0.004(4) 0.000(3) 0.006(4)
C71 0.014(4) 0.038(5) 0.040(5) -0.009(4) 0.003(3) -0.014(4)
C72 0.038(5) 0.022(4) 0.032(4) 0.001(3) 0.000(3) 0.000(4)
C73 0.045(6) 0.045(5) 0.039(5) 0.001(4) 0.010(4) 0.005(4)
C74 0.019(4) 0.030(4) 0.035(4) 0.003(3) 0.003(3) 0.007(3)
C75 0.027(4) 0.022(4) 0.039(4) 0.002(3) -0.003(3) 0.004(3)
C76 0.032(5) 0.023(4) 0.026(4) -0.006(3) 0.000(3) -0.016(3)
C77 0.041(5) 0.024(4) 0.020(4) 0.006(3) -0.008(3) 0.003(4)
C78 0.030(5) 0.034(5) 0.064(6) 0.024(4) 0.013(4) 0.013(4)
C79 0.033(5) 0.025(4) 0.022(4) 0.011(3) 0.002(3) -0.001(4)
C81 0.028(5) 0.035(5) 0.036(5) -0.011(4) 0.017(4) -0.003(4)
C83 0.031(5) 0.034(5) 0.034(4) 0.006(4) -0.012(3) -0.008(4)
C84 0.036(5) 0.030(4) 0.043(5) 0.001(4) 0.007(4) -0.005(4)
C85 0.034(5) 0.022(4) 0.022(4) 0.005(3) 0.003(3) 0.003(3)
C86 0.016(4) 0.020(4) 0.029(4) -0.003(3) 0.004(3) -0.005(3)
C87 0.043(5) 0.016(4) 0.022(4) 0.004(3) 0.006(3) -0.005(3)
C88 0.037(5) 0.036(5) 0.048(5) 0.009(4) 0.003(4) 0.000(4)
C89 0.023(5) 0.030(4) 0.050(5) -0.009(4) -0.007(4) 0.004(4)
C91 0.027(4) 0.024(4) 0.020(4) 0.004(3) 0.004(3) 0.004(3)
C92 0.050(6) 0.030(4) 0.043(5) -0.003(4) 0.001(4) 0.020(4)
C93 0.040(5) 0.057(6) 0.028(4) -0.010(4) 0.005(4) -0.014(4)
C94 0.041(7) 0.126(11) 0.033(5) 0.015(6) 0.005(4) -0.053(7)
C95 0.036(5) 0.023(4) 0.041(5) -0.012(4) 0.003(4) 0.006(4)
C96 0.039(5) 0.032(5) 0.033(4) 0.008(4) -0.004(4) -0.016(4)
C98 0.021(4) 0.028(4) 0.038(4) -0.006(4) 0.005(3) 0.003(3)
C99 0.027(4) 0.014(4) 0.035(4) 0.003(3) -0.001(3) 0.004(3)
C101 0.043(5) 0.027(4) 0.033(4) -0.005(4) 0.011(4) -0.005(4)
C102 0.037(5) 0.029(4) 0.039(5) -0.006(4) 0.015(4) -0.022(4)
C103 0.037(5) 0.031(4) 0.029(4) -0.008(3) -0.003(4) 0.005(4)
C104 0.034(5) 0.052(6) 0.037(5) 0.007(4) 0.004(4) -0.017(5)
C105 0.091(8) 0.021(4) 0.026(5) -0.004(4) -0.013(4) -0.011(5)
C106 0.024(4) 0.023(4) 0.039(5) 0.004(3) 0.001(3) 0.007(3)
C107 0.020(4) 0.029(4) 0.034(4) -0.007(3) 0.004(3) -0.002(3)
C108 0.028(5) 0.036(5) 0.043(5) -0.003(4) 0.002(4) 0.011(4)
C109 0.018(4) 0.018(4) 0.031(4) -0.004(3) 0.004(3) -0.004(3)
C110 0.014(4) 0.017(4) 0.041(4) 0.006(3) 0.007(3) -0.001(3)
C111 0.042(6) 0.033(5) 0.058(6) -0.002(4) -0.005(4) -0.011(4)
C112 0.032(5) 0.016(4) 0.042(5) -0.011(3) -0.013(3) 0.019(3)
C113 0.049(6) 0.069(7) 0.060(6) -0.001(5) 0.014(5) 0.025(5)
C114 0.028(5) 0.037(5) 0.036(4) 0.006(4) -0.005(3) -0.015(4)
C115 0.033(5) 0.022(4) 0.042(5) 0.018(4) 0.003(3) -0.002(4)
C116 0.093(9) 0.062(7) 0.027(5) 0.003(5) 0.002(5) -0.023(6)
C117 0.048(6) 0.042(5) 0.036(5) 0.019(4) 0.012(4) 0.015(4)
C118 0.043(6) 0.033(5) 0.056(6) -0.002(4) 0.009(4) 0.005(4)
C119 0.051(6) 0.037(5) 0.026(4) 0.002(4) 0.001(4) -0.007(4)
C120 0.021(5) 0.025(4) 0.062(6) -0.003(4) -0.008(4) -0.005(4)
C121 0.030(5) 0.032(4) 0.021(4) -0.010(3) 0.001(3) 0.003(4)
C122 0.030(5) 0.013(4) 0.056(5) 0.007(4) -0.018(4) -0.003(3)
C124 0.053(6) 0.023(4) 0.053(6) -0.002(4) 0.011(4) 0.006(4)
C125 0.032(5) 0.072(6) 0.035(5) 0.007(5) 0.002(4) -0.004(5)
C126 0.053(6) 0.026(4) 0.037(5) -0.002(4) 0.009(4) 0.011(4)
C129 0.020(4) 0.043(5) 0.023(4) 0.000(4) 0.006(3) 0.009(4)
C130 0.037(5) 0.032(5) 0.066(6) 0.005(4) 0.016(4) -0.001(4)
C131 0.022(4) 0.024(4) 0.032(4) 0.013(3) 0.014(3) -0.001(3)
C132 0.026(4) 0.029(4) 0.023(4) -0.008(3) 0.000(3) -0.002(3)
C133 0.049(6) 0.030(5) 0.053(6) 0.000(4) -0.009(4) 0.025(4)
C134 0.033(5) 0.009(3) 0.033(4) 0.004(3) 0.009(3) 0.007(3)
C135 0.124(11) 0.064(7) 0.080(8) 0.033(7) 0.018(7) 0.035(7)
C136 0.042(6) 0.056(6) 0.034(5) 0.007(4) 0.009(4) -0.034(5)
C137 0.054(6) 0.031(5) 0.049(5) 0.000(4) -0.015(4) -0.008(4)
C138 0.065(7) 0.056(6) 0.066(7) 0.020(5) -0.009(5) -0.027(5)
C139 0.032(5) 0.028(4) 0.042(5) 0.006(4) -0.002(4) 0.005(4)
C140 0.023(5) 0.042(5) 0.066(6) 0.004(5) -0.009(4) 0.005(4)
C141 0.069(7) 0.044(6) 0.039(5) -0.003(4) -0.001(4) -0.003(5)
C142 0.030(5) 0.039(5) 0.044(5) -0.001(4) -0.006(4) 0.006(4)
C143 0.048(6) 0.016(4) 0.043(5) 0.002(4) -0.009(4) -0.009(4)
C144 0.045(6) 0.031(5) 0.121(9) -0.013(5) 0.018(6) -0.015(5)
C145 0.027(5) 0.027(4) 0.051(5) 0.008(4) 0.011(4) 0.005(3)
C146 0.032(5) 0.051(6) 0.032(4) -0.012(4) 0.008(4) -0.015(4)
C147 0.029(5) 0.031(4) 0.023(4) -0.005(3) -0.009(3) 0.002(3)
C148 0.037(5) 0.036(5) 0.057(6) 0.006(4) -0.012(4) -0.008(4)
C149 0.020(4) 0.020(4) 0.039(4) -0.002(3) 0.013(3) 0.002(3)
C150 0.025(5) 0.029(4) 0.044(5) 0.013(4) 0.000(3) 0.001(3)
C151 0.042(5) 0.009(4) 0.050(5) -0.001(3) -0.009(4) -0.012(3)
C152 0.043(5) 0.033(5) 0.033(4) -0.015(4) -0.004(4) 0.023(4)
C153 0.066(7) 0.039(5) 0.052(6) -0.006(5) -0.001(5) 0.008(5)
C154 0.048(6) 0.063(6) 0.035(5) 0.010(4) 0.006(4) 0.000(5)
C155 0.026(4) 0.025(4) 0.030(4) 0.005(3) -0.001(3) -0.008(3)
C156 0.051(6) 0.019(4) 0.056(6) 0.001(4) -0.012(5) 0.014(4)
C159 0.054(6) 0.017(4) 0.052(5) -0.006(4) -0.012(4) 0.002(4)
C160 0.017(4) 0.046(5) 0.041(5) -0.013(4) 0.001(3) -0.012(4)
C161 0.076(7) 0.025(5) 0.059(6) -0.010(4) 0.001(5) 0.013(5)
C162 0.040(5) 0.041(5) 0.028(4) 0.003(4) 0.001(4) -0.007(4)
C163 0.035(6) 0.110(10) 0.082(8) 0.003(7) 0.011(5) -0.042(6)
C164 0.038(5) 0.028(4) 0.031(4) -0.008(3) 0.007(3) -0.001(4)
C165 0.076(7) 0.032(5) 0.060(6) -0.013(5) -0.004(5) -0.017(5)
C166 0.041(5) 0.030(4) 0.024(4) -0.004(3) 0.000(3) -0.006(4)
C167 0.037(5) 0.015(4) 0.025(4) 0.000(3) -0.001(3) -0.001(3)
C168 0.076(7) 0.011(4) 0.045(5) 0.006(4) 0.007(5) 0.011(4)
C169 0.033(5) 0.039(5) 0.040(5) -0.014(4) -0.002(4) 0.007(4)
C171 0.062(7) 0.039(5) 0.055(6) -0.010(4) -0.015(5) 0.001(5)
C172 0.033(5) 0.064(7) 0.074(7) -0.024(6) -0.017(5) -0.006(5)
C173 0.074(7) 0.035(5) 0.071(7) 0.003(5) 0.007(5) -0.004(5)
C174 0.115(10) 0.059(7) 0.080(8) 0.013(6) 0.008(7) 0.013(7)
C175 0.018(4) 0.026(4) 0.053(5) 0.006(4) 0.011(4) 0.007(3)
C176 0.066(7) 0.066(7) 0.078(8) -0.007(6) -0.036(6) 0.009(6)
C177 0.072(7) 0.029(4) 0.038(5) -0.002(4) 0.021(4) 0.005(4)
C179 0.030(5) 0.040(5) 0.021(4) 0.025(4) 0.004(3) -0.002(4)
C180 0.024(6) 0.073(8) 0.071(7) 0.032(6) 0.002(5) -0.004(6)
C181 0.038(6) 0.063(6) 0.046(5) -0.002(5) 0.005(4) 0.000(5)
C182 0.019(4) 0.027(4) 0.031(4) -0.006(3) 0.005(3) -0.004(3)
C183 0.052(6) 0.037(5) 0.059(6) 0.002(4) 0.002(5) 0.014(5)
C184 0.088(9) 0.050(6) 0.088(8) 0.009(6) -0.048(6) -0.010(6)
C185 0.036(6) 0.028(5) 0.124(9) 0.001(5) -0.005(6) -0.007(4)
C186 0.044(6) 0.060(6) 0.028(4) 0.008(4) 0.009(4) -0.002(4)
C187 0.022(4) 0.017(4) 0.043(5) 0.006(3) 0.002(3) -0.011(3)
C188 0.034(5) 0.080(7) 0.052(6) 0.033(5) 0.007(4) -0.014(5)
C189 0.081(9) 0.111(10) 0.065(7) 0.013(7) 0.015(6) 0.038(7)
C190 0.033(5) 0.032(4) 0.041(5) -0.012(4) -0.004(4) 0.007(4)
C191 0.067(8) 0.061(7) 0.075(8) -0.012(6) -0.015(6) 0.001(6)
C192 0.051(6) 0.029(5) 0.068(6) 0.017(4) 0.017(5) -0.008(4)
C193 0.054(7) 0.045(6) 0.098(8) -0.001(6) 0.000(6) -0.016(5)
C194 0.081(8) 0.038(6) 0.105(9) 0.045(6) 0.042(7) 0.014(5)
C195 0.064(6) 0.031(5) 0.043(5) -0.005(4) 0.010(4) -0.007(4)
C196 0.102(10) 0.073(8) 0.082(8) -0.034(7) -0.005(7) 0.016(7)
C197 0.102(9) 0.039(6) 0.099(9) 0.011(6) -0.035(7) 0.017(6)
C198 0.040(5) 0.025(4) 0.050(5) 0.009(4) 0.007(4) -0.007(4)
C199 0.068(7) 0.036(5) 0.050(6) -0.008(4) -0.020(5) -0.007(5)
C200 0.076(7) 0.036(5) 0.032(5) -0.004(4) 0.003(4) 0.010(5)
C201 0.042(6) 0.094(8) 0.074(7) 0.029(6) -0.008(5) -0.035(6)
C202 0.022(5) 0.037(5) 0.074(6) -0.008(5) 0.000(4) -0.013(4)
C204 0.046(6) 0.038(5) 0.066(6) 0.018(5) 0.001(4) -0.013(4)
C205 0.152(12) 0.080(9) 0.060(7) -0.038(7) -0.017(8) 0.037(8)
C206 0.110(11) 0.062(8) 0.237(18) 0.042(10) 0.124(12) 0.002(8)
C209 0.095(9) 0.058(7) 0.089(8) -0.032(6) 0.041(7) -0.028(6)
C212 0.043(7) 0.081(8) 0.100(9) -0.040(7) -0.018(6) -0.001(6)
C279 0.146(11) 0.075(8) 0.035(5) -0.028(6) 0.019(6) 0.002(7)

loop_
_atom_type_symbol
_atom_type_description
_atom_type_scat_dispersion_real
_atom_type_scat_dispersion_imag
_atom_type_scat_source
C C 0.0033 0.0016 'International Tables Vol C Tables 4.2.6.8 and 6.1.1.4'
N N 0.0061 0.0033 'International Tables Vol C Tables 4.2.6.8 and 6.1.1.4'
O O 0.0106 0.0060 'International Tables Vol C Tables 4.2.6.8 and 6.1.1.4'
Si Si 0.0817 0.0704 'International Tables Vol C Tables 4.2.6.8 and 6.1.1.4'
H H 0.0000 0.0000 'International Tables Vol C Tables 4.2.6.8 and 6.1.1.4'

loop_
_geom_angle_atom_site_label_1
_geom_angle_atom_site_label_2
_geom_angle_atom_site_label_3
_geom_angle
O10 Si1 C62 105.5(3)
O10 Si1 C177 112.2(3)
C62 Si1 C177 109.8(4)
O10 Si1 C192 109.5(3)
C62 Si1 C192 112.7(4)
C177 Si1 C192 107.3(4)
O5 Si2 C138 111.3(4)
O5 Si2 C1Q 108.2(3)
C138 Si2 C1Q 110.4(5)
O5 Si2 C202 105.8(3)
C138 Si2 C202 110.7(4)
C1Q Si2 C202 110.2(4)
O14 Si3 C197 111.8(4)
O14 Si3 C194 108.7(4)
C197 Si3 C194 108.4(5)
O14 Si3 C130 104.3(3)
C197 Si3 C130 109.1(5)
C194 Si3 C130 114.5(4)
O1S Si4 C163 112.6(4)
O1S Si4 C1P 104.4(4)
C163 Si4 C1P 110.3(5)
O1S Si4 C172 110.6(3)
C163 Si4 C172 107.9(5)
C1P Si4 C172 111.0(4)
O17 Si5 C188 106.0(4)
O17 Si5 C204 111.8(3)
C188 Si5 C204 108.4(4)
O17 Si5 C201 111.5(4)
C188 Si5 C201 110.2(5)
C204 Si5 C201 108.9(4)
O1G Si6 C165 103.5(4)
O1G Si6 C184 111.3(4)
C165 Si6 C184 112.0(5)
O1G Si6 C199 109.7(3)
C165 Si6 C199 112.4(4)
C184 Si6 C199 108.0(4)
C5 O1G Si6 132.7(5)
C160 O1J C109 116.3(6)
C1O O1R C1N 113.1(6)
C102 O1S Si4 130.1(4)
C1M O1U C179 117.2(5)
C56 O3 C22 115.9(6)
C42 O5 Si2 133.2(5)
C81 O6 C13 117.7(6)
C149 O10 Si1 131.2(4)
C162 O13 C2 118.7(6)
C131 O14 Si3 133.4(4)
C83 O17 Si5 131.3(5)
O23 N1 O97 124.5(8)
O23 N1 C143 117.0(9)
O97 N1 C143 118.4(8)
O1V N6 O1I 122.2(7)
O1V N6 C129 118.1(7)
O1I N6 C129 119.7(6)
O43 N20 O19 123.5(6)
O43 N20 C77 119.1(6)
O19 N20 C77 117.5(6)
O1K N21 O20 128.0(7)
O1K N21 C106 116.9(6)
O20 N21 C106 115.1(6)
O1L N24 O1C 127.5(8)
O1L N24 C64 116.2(8)
O1C N24 C64 116.2(7)
O1N N53 O18 125.2(7)
O1N N53 C65 115.7(7)
O18 N53 C65 119.0(6)
O16 N67 O24 126.3(6)
O16 N67 C14 118.4(7)
O24 N67 C14 115.3(6)
O33 N82 O32 123.2(7)
O33 N82 C1K 121.4(7)
O32 N82 C1K 115.4(7)
O9 N90 O1H 124.8(8)
O9 N90 C11 118.0(8)
O1H N90 C11 117.1(7)
O1M N100 O1O 123.6(7)
O1M N100 C166 119.0(7)
O1O N100 C166 117.0(6)
O128 N127 O1W 121.4(12)
O128 N127 C180 121.9(13)
O1W N127 C180 116.7(9)
O123 N157 O25 127.1(11)
O123 N157 C116 114.9(11)
O25 N157 C116 118.0(8)
C55 C1 C187 109.9(6)
C55 C1 C39 117.8(6)
C187 C1 C39 108.8(6)
C55 C1 C28 100.2(6)
C187 C1 C28 107.4(5)
C39 C1 C28 112.1(6)
O11 C1H C169 120.9(7)
O11 C1H C66 118.6(7)
C169 C1H C66 120.5(7)
O1T C1J C66 110.8(6)
O1T C1J C101 115.1(6)
C66 C1J C101 102.9(6)
O1T C1J C13 111.6(6)
C66 C1J C13 108.9(6)
C101 C1J C13 107.0(6)
C146 C1K C71 122.8(8)
C146 C1K N82 117.8(7)
C71 C1K N82 119.2(7)
O1Q C1L C45 110.3(5)
O1Q C1L C87 116.3(5)
C45 C1L C87 101.7(5)
O1Q C1L C22 111.8(6)
C45 C1L C22 107.2(5)
C87 C1L C22 108.8(5)
O15 C1M O1U 124.3(7)
O15 C1M C147 124.5(7)
O1U C1M C147 111.2(6)
O1R C1N C17 108.4(5)
O1R C1N C37 105.4(6)
C17 C1N C37 111.9(6)
O1F C1O O1R 126.0(7)
O1F C1O C182 120.8(7)
O1R C1O C182 113.0(7)
C212 C1P C196 110.2(8)
C212 C1P C18 103.7(8)
C196 C1P C18 112.3(9)
C212 C1P Si4 111.1(7)
C196 C1P Si4 112.3(7)
C18 C1P Si4 106.8(6)
O13 C2 C96 108.9(6)
O13 C2 C28 108.4(6)
C96 C2 C28 115.8(6)
C168 C3 C50 119.7(8)
C168 C3 C56 119.1(8)
C50 C3 C56 121.1(7)
C147 C4 C77 118.3(7)
O1G C5 C39 112.0(6)
O1G C5 C96 108.1(6)
C39 C5 C96 111.1(6)
C14 C7 C77 119.1(7)
C49 C8 C38 113.6(7)
C69 C9 C31 113.3(7)
C121 C10 C102 113.5(6)
C121 C10 C66 111.3(6)
C102 C10 C66 110.5(6)
C41 C11 C126 123.2(7)
C41 C11 N90 118.3(7)
C126 C11 N90 118.5(7)
C27 C12 C186 120.2(7)
C27 C12 C142 119.0(6)
C186 C12 C142 59.0(5)
O6 C13 C132 105.1(5)
O6 C13 C1J 106.9(5)
C132 C13 C1J 114.8(6)
C7 C14 C44 121.8(7)
C7 C14 N67 119.3(7)
C44 C14 N67 118.7(7)
C91 C16 C73 121.3(6)
C91 C16 C59 123.0(6)
C73 C16 C59 61.4(5)
C42 C17 C1N 106.8(6)
C42 C17 C150 112.4(6)
C1N C17 C150 110.3(6)
C106 C19 C65 116.4(7)
O3 C22 C57 109.9(6)
O3 C22 C1L 107.2(5)
C57 C22 C1L 114.0(6)
C79 C23 C141 111.2(7)
C79 C23 C153 111.2(6)
C141 C23 C153 108.9(7)
C65 C25 C63 122.4(7)
O1E C26 C108 121.3(7)
O1E C26 C38 119.0(7)
C108 C26 C38 119.7(7)
C12 C27 C42 113.5(6)
C12 C27 C110 109.0(6)
C42 C27 C110 113.3(6)
O1 C28 C2 110.0(6)
O1 C28 C74 113.3(6)
C2 C28 C74 109.5(6)
O1 C28 C1 110.9(6)
C2 C28 C1 110.4(6)
C74 C28 C1 102.5(6)
O2 C29 C122 117.4(6)
O2 C29 C179 111.4(6)
C122 C29 C179 107.7(6)
O2 C29 C38 108.7(6)
C122 C29 C38 102.5(6)
C179 C29 C38 108.6(6)
C52 C31 C9 109.3(5)
C52 C31 C48 109.9(5)
C9 C31 C48 115.9(6)
C52 C31 C86 108.8(6)
C9 C31 C86 99.0(5)
C48 C31 C86 113.3(5)
C55 C35 C74 112.2(6)
C55 C35 C61 126.9(7)
C74 C35 C61 120.8(7)
O1P C37 C85 116.9(6)
O1P C37 C110 109.9(6)
C85 C37 C110 101.3(6)
O1P C37 C1N 112.6(6)
C85 C37 C1N 108.5(6)
C110 C37 C1N 106.7(6)
C8 C38 C139 117.8(7)
C8 C38 C29 99.2(6)
C139 C38 C29 112.8(6)
C8 C38 C26 111.7(6)
C139 C38 C26 108.9(6)
C29 C38 C26 105.5(6)
C151 C39 C5 114.8(6)
C151 C39 C1 112.1(6)
C5 C39 C1 113.1(6)
C89 C40 C175 61.9(5)
C89 C40 C1B 118.3(7)
C175 C40 C1B 117.7(7)
C89 C40 C34 119.2(7)
C175 C40 C34 118.9(6)
C1B C40 C34 112.3(7)
C11 C41 C182 117.9(7)
O5 C42 C17 109.1(6)
O5 C42 C27 113.5(6)
C17 C42 C27 107.7(6)
C14 C44 C147 118.6(7)
C91 C45 C46 118.5(6)
C91 C45 C1L 114.4(6)
C46 C45 C1L 98.9(5)
C91 C45 C60 107.6(5)
C46 C45 C60 106.1(5)
C1L C45 C60 110.9(5)
C167 C46 C45 114.1(6)
C98 C47 C101 110.6(7)
C98 C47 C15 128.7(7)
C101 C47 C15 120.5(7)
C149 C48 C175 114.3(6)
C149 C48 C31 114.8(6)
C175 C48 C31 111.0(6)
C8 C49 C118 129.5(7)
C8 C49 C122 107.4(7)
C118 C49 C122 123.0(7)
C64 C50 C3 119.2(8)
C129 C51 C182 119.3(7)
O4 C52 C31 121.9(7)
O4 C52 C112 119.5(7)
C31 C52 C112 118.5(6)
C35 C55 C1 111.4(7)
O12 C56 O3 126.9(7)
O12 C56 C3 119.4(8)
O3 C56 C3 113.6(7)
C22 C57 C131 108.0(6)
C22 C57 C84 111.4(6)
C131 C57 C84 112.9(6)
C76 C58 C166 118.9(7)
C92 C59 C16 122.9(7)
C92 C59 C73 124.4(7)
C16 C59 C73 58.4(5)
O1D C60 C95 122.5(7)
O1D C60 C45 119.6(6)
C95 C60 C45 117.9(6)
C176 C62 C174 105.7(8)
C176 C62 C113 109.0(8)
C174 C62 C113 106.0(7)
C176 C62 Si1 113.2(6)
C174 C62 Si1 112.1(7)
C113 C62 Si1 110.4(6)
C25 C63 C72 117.8(7)
C25 C63 C81 125.2(7)
C72 C63 C81 116.6(7)
C105 C64 C50 121.0(9)
C105 C64 N24 119.6(8)
C50 C64 N24 119.4(8)
C25 C65 C19 121.6(7)
C25 C65 N53 122.0(7)
C19 C65 N53 116.3(6)
C98 C66 C1J 101.0(6)
C98 C66 C10 120.6(6)
C1J C66 C10 112.5(6)
C98 C66 C1H 109.8(6)
C1J C66 C1H 106.2(6)
C10 C66 C1H 106.0(6)
C180 C68 C104 121.6(10)
C9 C69 C70 130.3(7)
C9 C69 C107 109.5(6)
C70 C69 C107 120.2(6)
C76 C71 C1K 118.4(8)
C106 C72 C63 118.4(7)
C16 C73 C36 119.1(7)
C16 C73 C59 60.2(5)
C36 C73 C59 115.1(7)
C16 C73 C30 119.9(7)
C36 C73 C30 113.2(7)
C59 C73 C30 119.5(7)
C35 C74 C28 99.4(6)
C71 C76 C58 121.3(7)
C71 C76 C160 116.0(7)
C58 C76 C160 122.7(7)
C7 C77 C4 120.8(7)
C7 C77 N20 120.7(6)
C4 C77 N20 118.3(6)
C198 C78 C115 121.2(7)
O8 C79 C23 120.8(7)
O8 C79 C110 119.7(6)
C23 C79 C110 119.4(6)
O1A C81 O6 126.3(7)
O1A C81 C63 125.4(8)
O6 C81 C63 108.3(7)
O17 C83 C114 110.3(6)
O17 C83 C139 111.7(6)
C114 C83 C139 109.9(6)
C134 C85 C37 103.2(6)
O1B C86 C109 111.9(5)
O1B C86 C31 109.0(5)
C109 C86 C31 110.1(5)
O1B C86 C107 114.2(5)
C109 C86 C107 109.3(6)
C31 C86 C107 101.8(5)
C167 C87 C1L 103.2(5)
C152 C89 C40 124.0(7)
C152 C89 C175 124.6(7)
C40 C89 C175 59.1(5)
C16 C91 C131 115.1(6)
C16 C91 C45 111.8(6)
C131 C91 C45 112.6(5)
C95 C92 C59 119.1(7)
C116 C94 C180 120.4(9)
C60 C95 C92 109.4(6)
C60 C95 C111 110.0(6)
C92 C95 C111 111.6(6)
C2 C96 C5 107.6(6)
C2 C96 C88 110.8(6)
C5 C96 C88 114.5(6)
C47 C98 C66 112.6(7)
C134 C99 C110 111.3(6)
C47 C101 C1J 101.0(6)
O1S C102 C10 113.6(6)
O1S C102 C132 109.3(6)
C10 C102 C132 109.8(6)
C121 C103 C200 124.1(7)
C121 C103 C159 61.4(5)
C200 C103 C159 125.8(7)
C68 C104 C136 122.3(8)
C68 C104 C162 118.1(9)
C136 C104 C162 119.6(8)
C143 C105 C64 118.8(8)
C19 C106 C72 123.4(7)
C19 C106 N21 116.8(7)
C72 C106 N21 119.7(7)
C69 C107 C86 100.8(5)
C26 C108 C183 111.3(7)
C26 C108 C133 106.6(6)
C183 C108 C133 110.5(6)
O1J C109 C155 110.2(5)
O1J C109 C86 106.2(5)
C155 C109 C86 115.5(6)
C99 C110 C27 116.7(6)
C99 C110 C79 107.3(5)
C27 C110 C79 107.2(6)
C99 C110 C37 100.5(6)
C27 C110 C37 114.2(6)
C79 C110 C37 110.7(5)
C190 C112 C52 110.9(6)
C190 C112 C152 111.6(6)
C52 C112 C152 107.6(6)
C83 C114 C179 107.5(6)
C83 C114 C148 113.6(6)
C179 C114 C148 108.8(6)
C187 C115 C117 111.6(6)
C187 C115 C78 108.9(6)
C117 C115 C78 112.7(6)
C94 C116 C136 120.3(10)
C94 C116 N157 122.7(10)
C136 C116 N157 116.9(10)
C139 C119 C156 123.1(7)
C139 C119 C137 122.8(7)
C156 C119 C137 60.2(5)
C198 C120 C151 61.3(5)
C198 C120 C185 118.3(7)
C151 C120 C185 119.3(7)
C198 C120 C140 120.5(7)
C151 C120 C140 120.6(6)
C185 C120 C140 109.8(7)
C10 C121 C103 119.6(6)
C10 C121 C159 116.2(6)
C103 C121 C159 59.6(5)
C49 C122 C29 104.0(6)
C129 C126 C11 116.6(7)
C126 C129 C51 123.5(8)
C126 C129 N6 117.1(7)
C51 C129 N6 119.5(7)
C206 C130 C205 110.9(10)
C206 C130 C1S 108.2(8)
C205 C130 C1S 111.7(8)
C206 C130 Si3 107.7(7)
C205 C130 Si3 109.8(6)
C1S C130 Si3 108.4(6)
O14 C131 C57 109.2(6)
O14 C131 C91 111.1(6)
C57 C131 C91 110.3(6)
C93 C132 C13 111.7(6)
C93 C132 C102 113.4(6)
C13 C132 C102 105.7(5)
C156 C133 C108 120.7(6)
C99 C134 C75 129.2(7)
C99 C134 C85 109.8(7)
C75 C134 C85 121.0(6)
C104 C136 C116 115.4(9)
C171 C137 C173 112.0(7)
C171 C137 C156 120.1(8)
C173 C137 C156 116.2(7)
C171 C137 C119 122.1(7)
C173 C137 C119 117.6(8)
C156 C137 C119 59.5(5)
C119 C139 C83 116.7(6)
C119 C139 C38 110.2(6)
C83 C139 C38 113.7(6)
C142 C141 C23 118.0(7)
C141 C142 C186 124.7(7)
C141 C142 C12 124.2(7)
C186 C142 C12 60.2(5)
C105 C143 C168 121.7(8)
C105 C143 N1 119.9(8)
C168 C143 N1 118.3(8)
C1K C146 C166 117.4(8)
C4 C147 C44 121.2(7)
C4 C147 C1M 121.7(7)
C44 C147 C1M 117.0(6)
O10 C149 C48 111.5(5)
O10 C149 C155 106.5(6)
C48 C149 C155 109.4(6)
C120 C151 C39 122.5(6)
C120 C151 C198 59.2(5)
C39 C151 C198 122.2(7)
C89 C152 C112 120.3(6)
C109 C155 C149 108.4(6)
C109 C155 C164 111.1(6)
C149 C155 C164 114.4(6)
C119 C156 C133 123.6(7)
C119 C156 C137 60.3(5)
C133 C156 C137 123.1(8)
C124 C159 C161 115.4(7)
C124 C159 C103 119.4(7)
C161 C159 C103 115.1(7)
C124 C159 C121 120.6(6)
C161 C159 C121 115.6(7)
C103 C159 C121 59.0(5)
O80 C160 O1J 126.5(7)
O80 C160 C76 121.5(7)
O1J C160 C76 112.0(7)
O54 C162 O13 123.4(7)
O54 C162 C104 122.2(8)
O13 C162 C104 114.2(7)
C191 C165 C209 113.1(9)
C191 C165 C279 106.5(8)
C209 C165 C279 104.5(8)
C191 C165 Si6 110.8(7)
C209 C165 Si6 110.6(7)
C279 C165 Si6 111.0(7)
C146 C166 C58 121.0(7)
C146 C166 N100 117.4(7)
C58 C166 N100 121.5(7)
C46 C167 C145 130.5(7)
C46 C167 C87 107.4(6)
C145 C167 C87 121.8(6)
C3 C168 C143 119.3(8)
C1H C169 C200 109.1(6)
C1H C169 C181 111.2(7)
C200 C169 C181 110.2(7)
C40 C175 C48 123.8(6)
C40 C175 C89 59.0(5)
C48 C175 C89 119.3(6)
O1U C179 C114 108.4(5)
O1U C179 C29 105.1(5)
C114 C179 C29 112.6(6)
C68 C180 C94 119.9(9)
C68 C180 N127 123.0(12)
C94 C180 N127 116.9(10)
C51 C182 C41 119.4(6)
C51 C182 C1O 123.9(7)
C41 C182 C1O 116.2(7)
C125 C186 C154 112.3(7)
C125 C186 C142 122.1(7)
C154 C186 C142 116.5(7)
C125 C186 C12 120.2(6)
C154 C186 C12 115.9(7)
C142 C186 C12 60.8(5)
O7 C187 C115 121.2(7)
O7 C187 C1 119.2(7)
C115 C187 C1 119.6(6)
C1R C188 C189 111.4(9)
C1R C188 C135 109.8(9)
C189 C188 C135 101.8(9)
C1R C188 Si5 108.3(7)
C189 C188 Si5 112.9(7)
C135 C188 Si5 112.4(7)
C120 C198 C78 124.4(7)
C120 C198 C151 59.5(5)
C78 C198 C151 123.5(7)
C169 C200 C103 120.7(7)
C195 C202 C144 111.6(8)
C195 C202 C193 107.1(7)
C144 C202 C193 104.8(7)
C195 C202 Si2 110.8(6)
C144 C202 Si2 113.1(6)
C193 C202 Si2 109.0(6)

loop_
_geom_bond_atom_site_label_1
_geom_bond_atom_site_label_2
_geom_bond_distance
Si1 O10 1.646(5)
Si1 C62 1.841(9)
Si1 C177 1.869(8)
Si1 C192 1.896(9)
Si2 O5 1.641(5)
Si2 C138 1.797(9)
Si2 C1Q 1.857(9)
Si2 C202 1.907(9)
Si3 O14 1.650(5)
Si3 C197 1.806(11)
Si3 C194 1.878(9)
Si3 C130 1.885(9)
Si4 O1S 1.652(5)
Si4 C163 1.824(9)
Si4 C1P 1.860(9)
Si4 C172 1.872(9)
Si5 O17 1.649(5)
Si5 C188 1.811(11)
Si5 C204 1.854(8)
Si5 C201 1.868(10)
Si6 O1G 1.626(6)
Si6 C165 1.856(10)
Si6 C184 1.863(9)
Si6 C199 1.893(9)
O1 C28 1.423(8)
O1A C81 1.174(9)
O1B C86 1.424(8)
O1C N24 1.226(9)
O1D C60 1.200(8)
O1E C26 1.216(9)
O1F C1O 1.202(9)
O1G C5 1.471(9)
O1H N90 1.233(9)
O1I N6 1.246(8)
O1J C160 1.350(9)
O1J C109 1.492(8)
O1K N21 1.205(8)
O1L N24 1.213(8)
O1M N100 1.229(8)
O1N N53 1.207(8)
O1O N100 1.254(8)
O1P C37 1.413(8)
O1Q C1L 1.407(8)
O1R C1O 1.322(9)
O1R C1N 1.471(8)
O1S C102 1.432(9)
O1T C1J 1.409(9)
O1U C1M 1.351(8)
O1U C179 1.441(8)
O1V N6 1.211(7)
O1W N127 1.254(13)
O2 C29 1.434(9)
O3 C56 1.326(9)
O3 C22 1.449(8)
O4 C52 1.205(8)
O5 C42 1.427(8)
O6 C81 1.380(9)
O6 C13 1.460(8)
O7 C187 1.219(8)
O8 C79 1.216(8)
O9 N90 1.228(9)
O10 C149 1.438(8)
O11 C1H 1.246(9)
O12 C56 1.191(8)
O13 C162 1.331(9)
O13 C2 1.445(8)
O14 C131 1.422(8)
O15 C1M 1.202(8)
O16 N67 1.200(8)
O17 C83 1.425(9)
O18 N53 1.227(8)
O19 N20 1.255(8)
O20 N21 1.213(8)
O23 N1 1.227(9)
O24 N67 1.224(8)
O25 N157 1.251(11)
O32 N82 1.258(8)
O33 N82 1.189(8)
O43 N20 1.223(7)
O54 C162 1.224(10)
O80 C160 1.195(9)
O97 N1 1.236(9)
O123 N157 1.204(10)
O128 N127 1.209(10)
N1 C143 1.441(11)
N6 C129 1.458(9)
N20 C77 1.426(9)
N21 C106 1.482(9)
N24 C64 1.480(11)
N53 C65 1.483(10)
N67 C14 1.486(9)
N82 C1K 1.482(10)
N90 C11 1.501(10)
N100 C166 1.443(10)
N127 C180 1.407(13)
N157 C116 1.476(13)
C1 C55 1.503(10)
C1 C187 1.552(10)
C1 C39 1.554(9)
C1 C28 1.563(10)
C1H C169 1.483(11)
C1H C66 1.573(10)
C1J C66 1.553(10)
C1J C101 1.560(10)
C1J C13 1.570(10)
C1K C146 1.356(11)
C1K C71 1.379(10)
C1L C45 1.547(10)
C1L C87 1.549(9)
C1L C22 1.565(9)
C1M C147 1.482(10)
C1N C17 1.534(10)
C1N C37 1.569(10)
C1O C182 1.504(9)
C1P C212 1.503(12)
C1P C196 1.525(12)
C1P C18 1.553(13)
C1R C188 1.508(12)
C1S C130 1.595(12)
C1B C40 1.508(10)
C2 C96 1.516(10)
C2 C28 1.518(10)
C3 C168 1.392(11)
C3 C50 1.421(11)
C3 C56 1.475(10)
C4 C147 1.366(10)
C4 C77 1.416(10)
C5 C39 1.494(10)
C5 C96 1.532(10)
C7 C14 1.369(11)
C7 C77 1.391(10)
C8 C49 1.364(10)
C8 C38 1.507(11)
C9 C69 1.281(9)
C9 C31 1.526(10)
C10 C121 1.505(10)
C10 C102 1.529(10)
C10 C66 1.557(9)
C11 C41 1.368(10)
C11 C126 1.427(11)
C12 C27 1.494(10)
C12 C186 1.576(11)
C12 C142 1.586(11)
C13 C132 1.511(10)
C14 C44 1.375(10)
C15 C47 1.515(10)
C16 C91 1.502(10)
C16 C73 1.504(10)
C16 C59 1.531(10)
C17 C42 1.514(9)
C17 C150 1.553(9)
C19 C106 1.345(10)
C19 C65 1.422(10)
C22 C57 1.504(9)
C23 C79 1.491(10)
C23 C141 1.520(11)
C23 C153 1.590(11)
C25 C65 1.306(10)
C25 C63 1.375(10)
C26 C108 1.498(11)
C26 C38 1.586(10)
C27 C42 1.521(10)
C27 C110 1.552(10)
C28 C74 1.547(9)
C29 C122 1.523(10)
C29 C179 1.570(10)
C29 C38 1.582(10)
C30 C73 1.553(11)
C31 C52 1.524(10)
C31 C48 1.532(9)
C31 C86 1.535(9)
C34 C40 1.518(10)
C35 C55 1.295(10)
C35 C74 1.531(10)
C35 C61 1.539(10)
C36 C73 1.539(11)
C37 C85 1.531(9)
C37 C110 1.556(9)
C38 C139 1.534(10)
C39 C151 1.491(9)
C40 C89 1.494(10)
C40 C175 1.494(10)
C41 C182 1.413(10)
C44 C147 1.415(10)
C45 C91 1.527(9)
C45 C46 1.529(9)
C45 C60 1.607(10)
C46 C167 1.327(10)
C47 C98 1.329(10)
C47 C101 1.512(10)
C48 C149 1.508(10)
C48 C175 1.521(10)
C49 C118 1.457(10)
C49 C122 1.518(11)
C50 C64 1.419(11)
C51 C129 1.388(9)
C51 C182 1.402(10)
C52 C112 1.547(10)
C57 C131 1.507(10)
C57 C84 1.510(10)
C58 C76 1.364(10)
C58 C166 1.389(10)
C59 C92 1.521(11)
C59 C73 1.550(11)
C60 C95 1.484(10)
C62 C176 1.524(12)
C62 C174 1.547(13)
C62 C113 1.562(12)
C63 C72 1.410(10)
C63 C81 1.499(10)
C64 C105 1.398(12)
C66 C98 1.487(10)
C68 C180 1.323(12)
C68 C104 1.326(11)
C69 C70 1.476(9)
C69 C107 1.527(10)
C71 C76 1.351(10)
C72 C106 1.374(10)
C75 C134 1.490(10)
C76 C160 1.508(10)
C78 C198 1.500(12)
C78 C115 1.544(10)
C79 C110 1.555(10)
C83 C114 1.496(10)
C83 C139 1.514(10)
C85 C134 1.507(9)
C86 C109 1.513(9)
C86 C107 1.548(9)
C87 C167 1.506(10)
C88 C96 1.539(10)
C89 C152 1.495(11)
C89 C175 1.537(11)
C91 C131 1.525(9)
C92 C95 1.520(11)
C93 C132 1.482(9)
C94 C116 1.355(13)
C94 C180 1.377(14)
C95 C111 1.547(10)
C99 C134 1.319(10)
C99 C110 1.532(10)
C102 C132 1.566(10)
C103 C121 1.515(10)
C103 C200 1.522(11)
C103 C159 1.525(11)
C104 C136 1.401(12)
C104 C162 1.491(11)
C105 C143 1.380(11)
C108 C183 1.503(10)
C108 C133 1.527(11)
C109 C155 1.492(9)
C112 C190 1.499(11)
C112 C152 1.557(10)
C114 C179 1.547(10)
C114 C148 1.552(10)
C115 C187 1.514(10)
C115 C117 1.521(11)
C116 C136 1.418(12)
C119 C139 1.498(10)
C119 C156 1.514(11)
C119 C137 1.527(11)
C120 C198 1.478(11)
C120 C151 1.483(10)
C120 C185 1.525(11)
C120 C140 1.539(10)
C121 C159 1.552(11)
C124 C159 1.475(11)
C125 C186 1.518(11)
C126 C129 1.333(10)
C130 C206 1.519(12)
C130 C205 1.541(13)
C133 C156 1.515(11)
C135 C188 1.546(13)
C137 C171 1.465(12)
C137 C173 1.520(12)
C137 C156 1.525(11)
C141 C142 1.486(11)
C142 C186 1.558(12)
C143 C168 1.425(11)
C144 C202 1.527(11)
C145 C167 1.476(10)
C146 C166 1.378(10)
C149 C155 1.538(9)
C151 C198 1.508(11)
C154 C186 1.529(11)
C155 C164 1.568(10)
C159 C161 1.493(11)
C165 C191 1.503(13)
C165 C209 1.535(13)
C165 C279 1.544(12)
C169 C200 1.516(11)
C169 C181 1.568(10)
C188 C189 1.536(14)
C193 C202 1.554(11)
C195 C202 1.506(12)
